data_7714769
loop_
_publ_author_name
'Peng, Yan'
'Braun, Jonas'
'Schulze, Michael'
'Kaemmerer, Hagen'
'Schneider, Yannik F.'
'Anson, Christopher E.'
'Wernsdorfer, Wolfgang'
'Powell, Annie K.'

_publ_section_title
;
 A nested spin structure and single molecule magnet behaviour in an
 Fe<sub>8</sub>Dy<sub>12</sub> heterometallic cyclic coordination cluster.
;
_journal_issue 3
_journal_name_full 'Dalton transactions (Cambridge, England : 2003)'
_journal_page_first 894
_journal_page_last 897
_journal_paper_doi 10.1039/d3dt04141g
_journal_volume 53
_journal_year 2024
_chemical_formula_moiety 'C120 H252 Dy12 Fe8 N32 O96, 8(C2 H3 N), 6(C H4 O)'
_chemical_formula_sum 'C142 H300 Dy12 Fe8 N40 O102'
_chemical_formula_weight 6597.00
_space_group_crystal_system tetragonal
_space_group_IT_number 142
_space_group_name_Hall '-I 4bd 2c'
_space_group_name_H-M_alt 'I 41/a c d :2'
_atom_sites_solution_hydrogens mixed
_atom_sites_solution_primary 'intrinsic phasing'
_atom_sites_solution_secondary difmap
_audit_creation_date 2023-11-06
_audit_creation_method
;
Olex2 1.5
(compiled 2023.08.24 svn.re1ec1418 for OlexSys, GUI svn.r6817)
;
_audit_update_record
;
2023-11-08 deposited with the CCDC.	2023-12-19 downloaded from the CCDC.
;
_cell_angle_alpha 90
_cell_angle_beta 90
_cell_angle_gamma 90
_cell_formula_units_Z 16
_cell_length_a 37.7905(13)
_cell_length_b 37.7905(13)
_cell_length_c 61.582(2)
_cell_measurement_reflns_used 9236
_cell_measurement_temperature 150(2)
_cell_measurement_theta_max 31.502
_cell_measurement_theta_min 2.678
_cell_volume 87947(5)
_computing_cell_refinement 'Apex2 (Bruker AXS Inc., 2005)'
_computing_data_collection 'Apex2 (Bruker AXS Inc., 2005)'
_computing_data_reduction 'Apex2 (Bruker AXS Inc., 2005)'
_computing_molecular_graphics 'Diamond 2.1 (Crystal Impact, 1998)'
_computing_publication_material 'Olex2 1.5 (Dolomanov et al., 2009)'
_computing_structure_refinement 'SHELXL 2019/3 (Sheldrick, 2015)'
_computing_structure_solution 'SHELXT (Sheldrick, 2015)'
_diffrn_ambient_temperature 150(2)
_diffrn_detector_area_resol_mean 8.333
_diffrn_measured_fraction_theta_full 0.984
_diffrn_measured_fraction_theta_max 0.980
_diffrn_measurement_device_type 'Bruker SMART Apex'
_diffrn_measurement_method 'CCD area detector, \w-scans'
_diffrn_radiation_monochromator silicon
_diffrn_radiation_type synchrotron
_diffrn_radiation_wavelength 0.79942
_diffrn_reflns_av_R_equivalents 0.0369
_diffrn_reflns_av_unetI/netI 0.0257
_diffrn_reflns_Laue_measured_fraction_full 0.984
_diffrn_reflns_Laue_measured_fraction_max 0.980
_diffrn_reflns_limit_h_max 29
_diffrn_reflns_limit_h_min -47
_diffrn_reflns_limit_k_max 47
_diffrn_reflns_limit_k_min -43
_diffrn_reflns_limit_l_max 74
_diffrn_reflns_limit_l_min -33
_diffrn_reflns_number 139306
_diffrn_reflns_point_group_measured_fraction_full 0.984
_diffrn_reflns_point_group_measured_fraction_max 0.980
_diffrn_reflns_theta_full 28.663
_diffrn_reflns_theta_max 30.395
_diffrn_reflns_theta_min 1.756
_diffrn_source synchrotron
_exptl_absorpt_coefficient_mu 6.326
_exptl_absorpt_correction_T_max 0.7463
_exptl_absorpt_correction_T_min 0.6221
_exptl_absorpt_correction_type multi-scan
_exptl_absorpt_process_details 'Apex2 (Bruker AXS Inc., 2005)'
_exptl_crystal_colour 'pale yellow'
_exptl_crystal_density_diffrn 1.993
_exptl_crystal_description block
_exptl_crystal_F_000 51968
_exptl_crystal_preparation 'Magnetic properties'
_exptl_crystal_size_max 0.07
_exptl_crystal_size_mid 0.05
_exptl_crystal_size_min 0.04
_refine_diff_density_max 4.352
_refine_diff_density_min -2.649
_refine_diff_density_rms 0.227
_refine_ls_extinction_method none
_refine_ls_goodness_of_fit_ref 1.576
_refine_ls_hydrogen_treatment mixed
_refine_ls_matrix_type full
_refine_ls_number_parameters 1298
_refine_ls_number_reflns 22903
_refine_ls_number_restraints 43
_refine_ls_restrained_S_all 1.576
_refine_ls_R_factor_all 0.0766
_refine_ls_R_factor_gt 0.0575
_refine_ls_shift/su_max 0.003
_refine_ls_shift/su_mean 0.000
_refine_ls_structure_factor_coef Fsqd
_refine_ls_weighting_details 'w=1/[\s^2^(Fo^2^)+(0.0970P)^2^+87.4253P] where P=(Fo^2^+2Fc^2^)/3'
_refine_ls_weighting_scheme calc
_refine_ls_wR_factor_gt 0.1763
_refine_ls_wR_factor_ref 0.1996
_reflns_number_gt 18273
_reflns_number_total 22903
_reflns_threshold_expression 'I > 2\s(I)'
_cod_data_source_file d3dt04141g3.cif
_cod_data_source_block p60302_sq
_cod_depositor_comments 'Adding full bibliography for 7714769.cif.'
_cod_original_cell_volume 87947(7)
_cod_original_sg_symbol_H-M 'I 41/a c d'
_cod_database_code 7714769
_shelx_shelxl_version_number 2019/3
_shelx_space_group_comment
;
The symmetry employed for this shelxl refinement is uniquely defined
by the following loop, which should always be used as a source of
symmetry information in preference to the above space-group names.
They are only intended as comments.
;
_shelx_estimated_absorpt_t_max 0.786
_shelx_estimated_absorpt_t_min 0.666
_olex2_refinement_description
;
1. Fixed Uiso
 At 1.2 times of:
  All C(H,H) groups, H12 of O12, H9 of O9, H18 of O18, H24 of O24, H27 of O27,
   H3 of O3, All C(H,H,H,H) groups
 At 1.5 times of:
  All C(H,H,H) groups, H81 of O81
2. Restrained distances
 O3-H3 = O9-H9 = O18-H18 = O24-H24
 0.96 with sigma of 0.04
 O12-H12 = O27-H27
 0.88 with sigma of 0.04
 H3-O30_$1 = H9-O6 = H18-O15 = H24-O21
 1.6 with sigma of 0.04
 H12-O43_$2 = H27-O44
 2.08 with sigma of 0.04
 H81C-O34
 2.68 with sigma of 0.04
 N6-C31A \\sim N6-C31B \\sim N6-C33A \\sim N6-C33B \\sim N6-C35A \\sim N6-C35B
 with sigma of 0.02
 C31A-C32 \\sim C31B-C32 \\sim C33A-C34 \\sim C33B-C34 \\sim C35A-C36 \\sim
C35B-C36
 with sigma of 0.02
3. Others
 Fixed Sof: C31A(0.5) H31A(0.5) H31B(0.5) C31B(0.5) H31C(0.5) H31D(0.5)
 H32A(0.5) H32B(0.5) H32C(0.5) H32D(0.5) C33A(0.5) H33A(0.5) H33B(0.5)
 C33B(0.5) H33C(0.5) H33D(0.5) H34A(0.5) H34B(0.5) H34C(0.5) H34D(0.5)
 C35A(0.5) H35A(0.5) H35B(0.5) C35B(0.5) H35C(0.5) H35D(0.5) H36A(0.5)
 H36B(0.5) H36C(0.5) H36D(0.5)
4.a Secondary CH2 refined with riding coordinates:
 C1(H1A,H1B), C2(H2A,H2B), C3(H3A,H3B), C4(H4A,H4B), C5(H5A,H5B), C6(H6A,H6B),
 C7(H7A,H7B), C8(H8A,H8B), C9(H9A,H9B), C10(H10A,H10B), C11(H11A,H11B),
 C12(H12A,H12B), C13(H13A,H13B), C14(H14A,H14B), C15(H15A,H15B), C16(H16A,H16B),
  C17(H17A,H17B), C18(H18A,H18B), C19(H19A,H19B), C20(H20A,H20B), C21(H21A,
 H21B), C22(H22A,H22B), C23(H23A,H23B), C24(H24A,H24B), C25(H25A,H25B),
 C26(H26A,H26B), C27(H27A,H27B), C28(H28A,H28B), C29(H29A,H29B), C30(H30A,H30B),
  C31A(H31A,H31B), C31B(H31C,H31D), C32(H32A,H32B), C32(H32C,H32D), C33A(H33A,
 H33B), C33B(H33C,H33D), C34(H34A,H34B), C34(H34C,H34D), C35A(H35A,H35B),
 C35B(H35C,H35D), C36(H36A,H36B), C36(H36C,H36D), C37(H37A,H37B), C38(H38A,
 H38B), C39(H39A,H39B), C40(H40A,H40B), C41(H41A,H41B), C42(H42A,H42B),
 C43(H43A,H43B), C44(H44A,H44B), C45(H45A,H45B), C46(H46A,H46B), C47(H47A,H47B),
  C48(H48A,H48B), C49(H49A,H49B), C50(H50A,H50B), C51(H51A,H51B), C52(H52A,
 H52B), C53(H53A,H53B), C54(H54A,H54B), C55(H55A,H55B), C56(H56A,H56B),
 C57(H57A,H57B), C58(H58A,H58B), C59(H59A,H59B), C60(H60A,H60B)
4.b Idealised Me refined as rotating group:
 C72(H72A,H72B,H72C), C74(H74A,H74B,H74C), C81(H81A,H81B,H81C)
4.c Idealised tetrahedral OH refined as rotating group:
 O81(H81)
;
_platon_squeeze_void_probe_radius 1.20
_olex2_submission_special_instructions 'No special instructions were received'

loop_
_space_group_symop_operation_xyz
'x, y, z'
'-x+1/2, -y, z+1/2'
'-y+1/4, x+3/4, z+1/4'
'y+1/4, -x+1/4, z+3/4'
'-x+1/2, y, -z'
'x, -y, -z+1/2'
'y+1/4, x+3/4, -z+3/4'
'-y+1/4, -x+1/4, -z+1/4'
'x+1/2, y+1/2, z+1/2'
'-x+1, -y+1/2, z+1'
'-y+3/4, x+5/4, z+3/4'
'y+3/4, -x+3/4, z+5/4'
'-x+1, y+1/2, -z+1/2'
'x+1/2, -y+1/2, -z+1'
'y+3/4, x+5/4, -z+5/4'
'-y+3/4, -x+3/4, -z+3/4'
'-x, -y, -z'
'x-1/2, y, -z-1/2'
'y-1/4, -x-3/4, -z-1/4'
'-y-1/4, x-1/4, -z-3/4'
'x-1/2, -y, z'
'-x, y, z-1/2'
'-y-1/4, -x-3/4, z-3/4'
'y-1/4, x-1/4, z-1/4'
'-x+1/2, -y+1/2, -z+1/2'
'x, y+1/2, -z'
'y+1/4, -x-1/4, -z+1/4'
'-y+1/4, x+1/4, -z-1/4'
'x, -y+1/2, z+1/2'
'-x+1/2, y+1/2, z'
'-y+1/4, -x-1/4, z-1/4'
'y+1/4, x+1/4, z+1/4'

loop_
_atom_site_label
_atom_site_type_symbol
_atom_site_fract_x
_atom_site_fract_y
_atom_site_fract_z
_atom_site_U_iso_or_equiv
_atom_site_adp_type
_atom_site_occupancy
_atom_site_site_symmetry_order
_atom_site_calc_flag
_atom_site_refinement_flags_posn
_atom_site_refinement_flags_adp
_atom_site_refinement_flags_occupancy
_atom_site_disorder_assembly
_atom_site_disorder_group
Dy1 Dy 0.51734(2) 0.38309(2) 0.33653(2) 0.04470(13) Uani 1 1 d . . . . .
Dy2 Dy 0.54253(2) 0.54233(2) 0.36977(2) 0.03593(11) Uani 1 1 d . . . . .
Dy3 Dy 0.47226(2) 0.55666(2) 0.41175(2) 0.03256(11) Uani 1 1 d . . . . .
Dy4 Dy 0.34494(2) 0.46238(2) 0.44246(2) 0.03303(11) Uani 1 1 d . . . . .
Dy5 Dy 0.37140(2) 0.37710(2) 0.53002(2) 0.03210(11) Uani 1 1 d . . . . .
Dy6 Dy 0.37651(2) 0.28421(2) 0.50914(2) 0.04298(13) Uani 1 1 d . . . . .
Fe1 Fe 0.54247(3) 0.47059(4) 0.33614(2) 0.0413(3) Uani 1 1 d . . . . .
Fe2 Fe 0.39787(3) 0.50325(3) 0.40603(2) 0.0325(2) Uani 1 1 d . . . . .
Fe3 Fe 0.37189(3) 0.44838(3) 0.49564(2) 0.0334(3) Uani 1 1 d . . . . .
Fe4 Fe 0.40269(3) 0.27708(4) 0.45580(2) 0.0408(3) Uani 1 1 d . . . . .
N1 N 0.5774(3) 0.3555(3) 0.32562(15) 0.064(3) Uani 1 1 d . . . . .
C1 C 0.5831(3) 0.3656(4) 0.30258(18) 0.072(4) Uani 1 1 d . . . . .
H1A H 0.604029 0.352986 0.296805 0.087 Uiso 1 1 calc R U . . .
H1B H 0.587640 0.391331 0.301605 0.087 Uiso 1 1 calc R U . . .
C2 C 0.5509(3) 0.3563(3) 0.28919(18) 0.060(3) Uani 1 1 d . . . . .
H2A H 0.553045 0.366729 0.274512 0.072 Uiso 1 1 calc R U . . .
H2B H 0.549131 0.330253 0.287616 0.072 Uiso 1 1 calc R U . . .
O1 O 0.51939(16) 0.36970(17) 0.29973(10) 0.0446(15) Uani 1 1 d . . . . .
C3 C 0.6042(3) 0.3727(4) 0.3393(2) 0.083(5) Uani 1 1 d . . . . .
H3A H 0.628107 0.366670 0.333816 0.099 Uiso 1 1 calc R U . . .
H3B H 0.602292 0.363552 0.354355 0.099 Uiso 1 1 calc R U . . .
C4 C 0.5998(3) 0.4120(4) 0.3395(2) 0.075(4) Uani 1 1 d . . . . .
H4A H 0.610432 0.421789 0.352894 0.090 Uiso 1 1 calc R U . . .
H4B H 0.612513 0.422291 0.326919 0.090 Uiso 1 1 calc R U . . .
O2 O 0.56332(17) 0.42182(18) 0.33845(12) 0.0522(17) Uani 1 1 d . . . . .
C5 C 0.5776(4) 0.3170(4) 0.3280(2) 0.092(5) Uani 1 1 d . . . . .
H5A H 0.572055 0.305879 0.313890 0.111 Uiso 1 1 calc R U . . .
H5B H 0.601540 0.309173 0.332469 0.111 Uiso 1 1 calc R U . . .
C6 C 0.5521(4) 0.3056(3) 0.3440(2) 0.077(4) Uani 1 1 d . . . . .
H6A H 0.560802 0.312278 0.358643 0.092 Uiso 1 1 calc R U . . .
H6B H 0.550368 0.279468 0.343568 0.092 Uiso 1 1 calc R U . . .
O3 O 0.5168(3) 0.3205(2) 0.34099(12) 0.071(2) Uani 1 1 d D . . . .
H3 H 0.508(3) 0.312(3) 0.3270(11) 0.085 Uiso 1 1 d D U . . .
N2 N 0.5299(3) 0.4829(3) 0.30157(13) 0.059(2) Uani 1 1 d . . . . .
C7 C 0.4998(4) 0.4605(3) 0.29539(18) 0.073(4) Uani 1 1 d . . . . .
H7A H 0.508627 0.438126 0.289020 0.088 Uiso 1 1 calc R U . . .
H7B H 0.485437 0.472762 0.284236 0.088 Uiso 1 1 calc R U . . .
C8 C 0.4773(3) 0.4525(3) 0.31453(19) 0.061(3) Uani 1 1 d . . . . .
H8A H 0.464168 0.473938 0.318998 0.073 Uiso 1 1 calc R U . . .
H8B H 0.459975 0.433818 0.310830 0.073 Uiso 1 1 calc R U . . .
O4 O 0.49944(16) 0.44086(16) 0.33177(10) 0.0443(14) Uani 1 1 d . . . . .
C9 C 0.5235(3) 0.5221(3) 0.29998(18) 0.063(3) Uani 1 1 d . . . . .
H9A H 0.509219 0.527370 0.286909 0.075 Uiso 1 1 calc R U . . .
H9B H 0.546393 0.534653 0.298684 0.075 Uiso 1 1 calc R U . . .
C10 C 0.5040(3) 0.5345(3) 0.32029(16) 0.051(2) Uani 1 1 d . . . . .
H10A H 0.505220 0.560625 0.321363 0.062 Uiso 1 1 calc R U . . .
H10B H 0.478775 0.527557 0.319426 0.062 Uiso 1 1 calc R U . . .
O5 O 0.51979(17) 0.51900(17) 0.33884(9) 0.0420(14) Uani 1 1 d . . . . .
C11 C 0.5638(4) 0.4745(5) 0.2903(2) 0.089(5) Uani 1 1 d . . . . .
H11A H 0.563482 0.484481 0.275399 0.107 Uiso 1 1 calc R U . . .
H11B H 0.566736 0.448540 0.289127 0.107 Uiso 1 1 calc R U . . .
C12 C 0.5953(4) 0.4907(5) 0.3034(2) 0.083(4) Uani 1 1 d . . . . .
H12A H 0.617310 0.477703 0.299906 0.100 Uiso 1 1 calc R U . . .
H12B H 0.598584 0.515734 0.299166 0.100 Uiso 1 1 calc R U . . .
O6 O 0.58889(19) 0.4887(2) 0.32532(12) 0.0616(19) Uani 1 1 d D . . . .
N3 N 0.59717(19) 0.5207(2) 0.39146(13) 0.0485(19) Uani 1 1 d . . . . .
C13 C 0.6013(2) 0.4822(3) 0.38940(17) 0.051(2) Uani 1 1 d . . . . .
H13A H 0.610687 0.472599 0.403181 0.061 Uiso 1 1 calc R U . . .
H13B H 0.618620 0.477047 0.377795 0.061 Uiso 1 1 calc R U . . .
C14 C 0.5659(2) 0.4637(3) 0.38402(15) 0.047(2) Uani 1 1 d . . . . .
H14A H 0.570593 0.438988 0.379515 0.057 Uiso 1 1 calc R U . . .
H14B H 0.550793 0.463127 0.397134 0.057 Uiso 1 1 calc R U . . .
O7 O 0.54798(15) 0.48194(16) 0.36701(9) 0.0396(13) Uani 1 1 d . . . . .
C15 C 0.5907(2) 0.5331(3) 0.41409(15) 0.049(2) Uani 1 1 d . . . . .
H15A H 0.593741 0.559048 0.414816 0.059 Uiso 1 1 calc R U . . .
H15B H 0.608156 0.522067 0.423975 0.059 Uiso 1 1 calc R U . . .
C16 C 0.5533(2) 0.5233(3) 0.42145(15) 0.044(2) Uani 1 1 d . . . . .
H16A H 0.551669 0.497400 0.423459 0.053 Uiso 1 1 calc R U . . .
H16B H 0.548307 0.534751 0.435596 0.053 Uiso 1 1 calc R U . . .
O8 O 0.52754(14) 0.53451(15) 0.40583(9) 0.0339(12) Uani 1 1 d . . . . .
C17 C 0.6282(2) 0.5402(3) 0.38273(18) 0.058(3) Uani 1 1 d . . . . .
H17A H 0.650068 0.530744 0.389457 0.069 Uiso 1 1 calc R U . . .
H17B H 0.626262 0.565495 0.386802 0.069 Uiso 1 1 calc R U . . .
C18 C 0.6313(3) 0.5373(3) 0.3577(2) 0.060(3) Uani 1 1 d . . . . .
H18A H 0.647832 0.555488 0.352123 0.073 Uiso 1 1 calc R U . . .
H18B H 0.640736 0.513694 0.353660 0.073 Uiso 1 1 calc R U . . .
O9 O 0.59722(18) 0.5421(2) 0.34827(11) 0.0544(17) Uani 1 1 d D . . . .
H9 H 0.593(3) 0.5273(15) 0.3356(11) 0.065 Uiso 1 1 d D U . . .
N4 N 0.4472(2) 0.6167(2) 0.39909(15) 0.049(2) Uani 1 1 d . . . . .
C19 C 0.4562(2) 0.6207(3) 0.37497(17) 0.048(2) Uani 1 1 d . . . . .
H19A H 0.476943 0.636567 0.373485 0.058 Uiso 1 1 calc R U . . .
H19B H 0.436030 0.632014 0.367444 0.058 Uiso 1 1 calc R U . . .
C20 C 0.4642(2) 0.5868(3) 0.36436(15) 0.047(2) Uani 1 1 d . . . . .
H20A H 0.441786 0.573737 0.361980 0.056 Uiso 1 1 calc R U . . .
H20B H 0.474873 0.591462 0.349968 0.056 Uiso 1 1 calc R U . . .
O10 O 0.48785(15) 0.56503(16) 0.37683(9) 0.0385(13) Uani 1 1 d . . . . .
C21 C 0.4078(2) 0.6141(3) 0.4016(2) 0.057(3) Uani 1 1 d . . . . .
H21A H 0.401751 0.615473 0.417217 0.068 Uiso 1 1 calc R U . . .
H21B H 0.396595 0.634542 0.394251 0.068 Uiso 1 1 calc R U . . .
C22 C 0.3928(2) 0.5809(3) 0.39249(17) 0.049(2) Uani 1 1 d . . . . .
H22A H 0.368164 0.577723 0.397508 0.058 Uiso 1 1 calc R U . . .
H22B H 0.392808 0.582007 0.376424 0.058 Uiso 1 1 calc R U . . .
O11 O 0.41413(15) 0.55227(15) 0.39966(10) 0.0382(13) Uani 1 1 d . . . . .
C23 C 0.4608(3) 0.6456(3) 0.41232(19) 0.052(2) Uani 1 1 d . . . . .
H23A H 0.449331 0.644935 0.426778 0.063 Uiso 1 1 calc R U . . .
H23B H 0.454814 0.668435 0.405392 0.063 Uiso 1 1 calc R U . . .
C24 C 0.5008(3) 0.6429(2) 0.41508(18) 0.049(2) Uani 1 1 d . . . . .
H24A H 0.512784 0.646721 0.400979 0.059 Uiso 1 1 calc R U . . .
H24B H 0.509260 0.661046 0.425453 0.059 Uiso 1 1 calc R U . . .
O12 O 0.50840(16) 0.60855(16) 0.42307(11) 0.0433(14) Uani 1 1 d D . . . .
H12 H 0.5320(11) 0.614(3) 0.4239(13) 0.052 Uiso 1 1 d D U . . .
N5 N 0.4128(2) 0.4746(2) 0.37642(12) 0.0432(17) Uani 1 1 d . . . . .
C25 C 0.4523(2) 0.4770(3) 0.37498(16) 0.047(2) Uani 1 1 d . . . . .
H25A H 0.459498 0.499974 0.368696 0.056 Uiso 1 1 calc R U . . .
H25B H 0.461723 0.457766 0.365679 0.056 Uiso 1 1 calc R U . . .
C26 C 0.4664(2) 0.4733(2) 0.39822(16) 0.043(2) Uani 1 1 d . . . . .
H26A H 0.460863 0.449411 0.403881 0.051 Uiso 1 1 calc R U . . .
H26B H 0.492458 0.476220 0.398249 0.051 Uiso 1 1 calc R U . . .
O13 O 0.45082(14) 0.49914(14) 0.41159(9) 0.0335(12) Uani 1 1 d . . . . .
C27 C 0.4002(3) 0.4378(3) 0.37803(16) 0.057(3) Uani 1 1 d . . . . .
H27A H 0.385521 0.432505 0.365126 0.068 Uiso 1 1 calc R U . . .
H27B H 0.420940 0.421815 0.377675 0.068 Uiso 1 1 calc R U . . .
C28 C 0.3797(5) 0.4302(3) 0.39737(19) 0.086(5) Uani 1 1 d . . . . .
H28A H 0.354351 0.430022 0.393341 0.103 Uiso 1 1 calc R U . . .
H28B H 0.385843 0.406040 0.402344 0.103 Uiso 1 1 calc R U . . .
O14 O 0.38409(15) 0.45311(15) 0.41461(8) 0.0340(12) Uani 1 1 d . . . . .
C29 C 0.3941(3) 0.4942(3) 0.35873(15) 0.052(2) Uani 1 1 d . . . . .
H29A H 0.395358 0.480704 0.344972 0.063 Uiso 1 1 calc R U . . .
H29B H 0.405273 0.517602 0.356421 0.063 Uiso 1 1 calc R U . . .
C30 C 0.3554(3) 0.4988(4) 0.36575(17) 0.067(3) Uani 1 1 d . . . . .
H30A H 0.343971 0.517152 0.356671 0.080 Uiso 1 1 calc R U . . .
H30B H 0.342470 0.476299 0.363653 0.080 Uiso 1 1 calc R U . . .
O15 O 0.35384(16) 0.50914(18) 0.38837(9) 0.0456(15) Uani 1 1 d D . . . .
N6 N 0.30539(19) 0.5166(2) 0.44852(12) 0.050(2) Uani 1 1 d D . . . .
C31A C 0.3304(4) 0.5471(5) 0.4545(3) 0.059(5) Uiso 0.5 1 d D . P A 1
H31A H 0.317886 0.569934 0.452727 0.070 Uiso 0.5 1 calc R U P A 1
H31B H 0.337648 0.544831 0.469851 0.070 Uiso 0.5 1 calc R U P A 1
C31B C 0.3230(4) 0.5481(4) 0.4377(3) 0.044(4) Uiso 0.5 1 d D . P A 2
H31C H 0.317549 0.548062 0.422027 0.052 Uiso 0.5 1 calc R U P A 2
H31D H 0.313722 0.570279 0.444078 0.052 Uiso 0.5 1 calc R U P A 2
C32 C 0.3611(3) 0.5466(3) 0.44081(18) 0.055(3) Uani 1 1 d D . . . .
H32A H 0.355338 0.559745 0.427386 0.066 Uiso 0.5 1 calc R U P A 1
H32B H 0.380045 0.559900 0.448333 0.066 Uiso 0.5 1 calc R U P A 1
H32C H 0.372440 0.565459 0.432116 0.066 Uiso 0.5 1 calc R U P A 2
H32D H 0.366688 0.550970 0.456287 0.066 Uiso 0.5 1 calc R U P A 2
O16 O 0.37543(14) 0.51315(16) 0.43455(9) 0.0366(13) Uani 1 1 d . . . . .
C33A C 0.2843(4) 0.5091(5) 0.4688(2) 0.046(4) Uiso 0.5 1 d D . P A 1
H33A H 0.274686 0.531711 0.474477 0.055 Uiso 0.5 1 calc R U P A 1
H33B H 0.263922 0.493837 0.464982 0.055 Uiso 0.5 1 calc R U P A 1
C33B C 0.2982(5) 0.5228(4) 0.4722(2) 0.045(4) Uiso 0.5 1 d D . P A 2
H33C H 0.313430 0.542422 0.477279 0.053 Uiso 0.5 1 calc R U P A 2
H33D H 0.273296 0.530282 0.473892 0.053 Uiso 0.5 1 calc R U P A 2
C34 C 0.3045(3) 0.4921(3) 0.48574(18) 0.058(3) Uani 1 1 d D . . . .
H34A H 0.312733 0.510475 0.496027 0.070 Uiso 0.5 1 calc R U P A 1
H34B H 0.288600 0.475976 0.493825 0.070 Uiso 0.5 1 calc R U P A 1
H34C H 0.308459 0.499909 0.500889 0.070 Uiso 0.5 1 calc R U P A 2
H34D H 0.283266 0.476740 0.485548 0.070 Uiso 0.5 1 calc R U P A 2
O17 O 0.33397(16) 0.47271(17) 0.47854(9) 0.0411(14) Uani 1 1 d . . . . .
C35A C 0.2824(7) 0.5266(5) 0.4293(3) 0.077(7) Uiso 0.5 1 d D . P A 1
H35A H 0.259092 0.534825 0.434531 0.092 Uiso 0.5 1 calc R U P A 1
H35B H 0.293664 0.546378 0.421269 0.092 Uiso 0.5 1 calc R U P A 1
C35B C 0.2718(4) 0.5073(5) 0.4363(2) 0.043(4) Uiso 0.5 1 d D . P A 2
H35C H 0.259657 0.487880 0.444110 0.052 Uiso 0.5 1 calc R U P A 2
H35D H 0.255914 0.528063 0.436374 0.052 Uiso 0.5 1 calc R U P A 2
C36 C 0.2774(3) 0.4966(3) 0.41447(17) 0.062(3) Uani 1 1 d D . . . .
H36A H 0.258640 0.481040 0.420346 0.074 Uiso 0.5 1 calc R U P A 1
H36B H 0.269276 0.505601 0.400218 0.074 Uiso 0.5 1 calc R U P A 1
H36C H 0.278591 0.517974 0.405187 0.074 Uiso 0.5 1 calc R U P A 2
H36D H 0.256864 0.482401 0.409631 0.074 Uiso 0.5 1 calc R U P A 2
O18 O 0.30934(17) 0.4761(2) 0.41140(10) 0.0488(16) Uani 1 1 d D . . . .
H18 H 0.3189(17) 0.492(2) 0.4005(14) 0.059 Uiso 1 1 d D U . . .
N7 N 0.42108(19) 0.48157(19) 0.49656(12) 0.0398(16) Uani 1 1 d . . . . .
C37 C 0.4341(2) 0.4843(2) 0.47350(15) 0.043(2) Uani 1 1 d . . . . .
H37A H 0.459959 0.488363 0.473398 0.051 Uiso 1 1 calc R U . . .
H37B H 0.422505 0.504507 0.466159 0.051 Uiso 1 1 calc R U . . .
C38 C 0.4255(2) 0.4499(2) 0.46143(14) 0.0358(18) Uani 1 1 d . . . . .
H38A H 0.429907 0.452853 0.445686 0.043 Uiso 1 1 calc R U . . .
H38B H 0.440599 0.430431 0.466850 0.043 Uiso 1 1 calc R U . . .
O19 O 0.38918(14) 0.44182(15) 0.46510(9) 0.0335(12) Uani 1 1 d . . . . .
C39 C 0.4473(3) 0.4641(3) 0.51139(18) 0.055(3) Uani 1 1 d . . . . .
H39A H 0.444794 0.474189 0.526141 0.066 Uiso 1 1 calc R U . . .
H39B H 0.471522 0.469399 0.506219 0.066 Uiso 1 1 calc R U . . .
C40 C 0.4427(2) 0.4248(3) 0.51264(17) 0.048(2) Uani 1 1 d . . . . .
H40A H 0.455538 0.413463 0.500461 0.058 Uiso 1 1 calc R U . . .
H40B H 0.453044 0.415946 0.526392 0.058 Uiso 1 1 calc R U . . .
O20 O 0.40615(15) 0.41539(15) 0.51166(9) 0.0365(12) Uani 1 1 d . . . . .
C41 C 0.4085(3) 0.5149(3) 0.50543(16) 0.053(2) Uani 1 1 d . . . . .
H41A H 0.395081 0.527975 0.494194 0.064 Uiso 1 1 calc R U . . .
H41B H 0.428930 0.529660 0.509866 0.064 Uiso 1 1 calc R U . . .
C42 C 0.3852(4) 0.5081(3) 0.52470(18) 0.067(3) Uani 1 1 d . . . . .
H42A H 0.400118 0.503669 0.537616 0.080 Uiso 1 1 calc R U . . .
H42B H 0.370665 0.529378 0.527610 0.080 Uiso 1 1 calc R U . . .
O21 O 0.36274(18) 0.47900(18) 0.52141(10) 0.0493(16) Uani 1 1 d D . . . .
N8 N 0.30506(18) 0.3826(2) 0.54003(11) 0.0390(16) Uani 1 1 d . . . . .
C43 C 0.2860(2) 0.4025(3) 0.52272(14) 0.044(2) Uani 1 1 d . . . . .
H43A H 0.283408 0.427446 0.527353 0.053 Uiso 1 1 calc R U . . .
H43B H 0.262004 0.392435 0.521025 0.053 Uiso 1 1 calc R U . . .
C44 C 0.3049(2) 0.4016(3) 0.50058(14) 0.041(2) Uani 1 1 d . . . . .
H44A H 0.301189 0.378254 0.493627 0.049 Uiso 1 1 calc R U . . .
H44B H 0.294894 0.419997 0.490949 0.049 Uiso 1 1 calc R U . . .
O22 O 0.34218(14) 0.40770(16) 0.50353(9) 0.0353(12) Uani 1 1 d . . . . .
C45 C 0.2914(3) 0.3461(3) 0.54251(18) 0.050(2) Uani 1 1 d . . . . .
H45A H 0.265230 0.346667 0.543283 0.060 Uiso 1 1 calc R U . . .
H45B H 0.300417 0.335789 0.556200 0.060 Uiso 1 1 calc R U . . .
C46 C 0.3030(3) 0.3232(3) 0.52328(17) 0.051(2) Uani 1 1 d . . . . .
H46A H 0.297754 0.298000 0.526352 0.062 Uiso 1 1 calc R U . . .
H46B H 0.289872 0.330194 0.510069 0.062 Uiso 1 1 calc R U . . .
O23 O 0.34003(16) 0.32759(16) 0.51983(10) 0.0410(13) Uani 1 1 d . . . . .
C47 C 0.3029(2) 0.4021(3) 0.56082(14) 0.044(2) Uani 1 1 d . . . . .
H47A H 0.277835 0.407700 0.563929 0.053 Uiso 1 1 calc R U . . .
H47B H 0.311756 0.386748 0.572665 0.053 Uiso 1 1 calc R U . . .
C48 C 0.3238(3) 0.4357(3) 0.56060(16) 0.047(2) Uani 1 1 d . . . . .
H48A H 0.310436 0.454223 0.552733 0.057 Uiso 1 1 calc R U . . .
H48B H 0.327565 0.443963 0.575691 0.057 Uiso 1 1 calc R U . . .
O24 O 0.35765(16) 0.43044(17) 0.55021(9) 0.0389(13) Uani 1 1 d D . . . .
H24 H 0.357(3) 0.4447(18) 0.5371(10) 0.047 Uiso 1 1 d D U . . .
N9 N 0.4310(2) 0.2618(2) 0.53014(12) 0.0486(19) Uani 1 1 d . . . . .
C49 C 0.4515(2) 0.2936(3) 0.53675(16) 0.048(2) Uani 1 1 d . . . . .
H49A H 0.477053 0.287659 0.536476 0.057 Uiso 1 1 calc R U . . .
H49B H 0.445240 0.299695 0.551899 0.057 Uiso 1 1 calc R U . . .
C50 C 0.4453(2) 0.3259(2) 0.52241(15) 0.042(2) Uani 1 1 d . . . . .
H50A H 0.457014 0.346863 0.528865 0.051 Uiso 1 1 calc R U . . .
H50B H 0.455615 0.321831 0.507841 0.051 Uiso 1 1 calc R U . . .
O25 O 0.40837(15) 0.33220(17) 0.52052(10) 0.0407(13) Uani 1 1 d . . . . .
C51 C 0.4483(3) 0.2375(3) 0.51520(16) 0.054(2) Uani 1 1 d . . . . .
H51A H 0.434092 0.215497 0.514156 0.065 Uiso 1 1 calc R U . . .
H51B H 0.471855 0.231115 0.520997 0.065 Uiso 1 1 calc R U . . .
C52 C 0.4525(3) 0.2531(3) 0.49300(17) 0.055(3) Uani 1 1 d . . . . .
H52A H 0.471214 0.271372 0.493295 0.066 Uiso 1 1 calc R U . . .
H52B H 0.459821 0.234352 0.482685 0.066 Uiso 1 1 calc R U . . .
O26 O 0.42081(17) 0.26809(19) 0.48607(11) 0.0523(17) Uani 1 1 d . . . . .
C53 C 0.4203(3) 0.2412(3) 0.54932(17) 0.058(3) Uani 1 1 d . . . . .
H53A H 0.441280 0.236520 0.558461 0.070 Uiso 1 1 calc R U . . .
H53B H 0.410499 0.218200 0.544568 0.070 Uiso 1 1 calc R U . . .
C54 C 0.3931(3) 0.2604(3) 0.56246(18) 0.058(3) Uani 1 1 d . . . . .
H54A H 0.382560 0.243964 0.573181 0.070 Uiso 1 1 calc R U . . .
H54B H 0.404534 0.279974 0.570519 0.070 Uiso 1 1 calc R U . . .
O27 O 0.3657(2) 0.2744(2) 0.54870(12) 0.0576(18) Uani 1 1 d D . . . .
H27 H 0.360(3) 0.2937(14) 0.5578(16) 0.069 Uiso 1 1 d D U . . .
N10 N 0.42163(19) 0.3312(2) 0.44932(12) 0.0463(18) Uani 1 1 d . . . . .
C55 C 0.4025(3) 0.3544(3) 0.46466(17) 0.054(2) Uani 1 1 d . . . . .
H55A H 0.401099 0.378632 0.458639 0.065 Uiso 1 1 calc R U . . .
H55B H 0.415624 0.355533 0.478572 0.065 Uiso 1 1 calc R U . . .
C56 C 0.3652(3) 0.3402(2) 0.46871(16) 0.046(2) Uani 1 1 d . . . . .
H56A H 0.353895 0.353380 0.480743 0.055 Uiso 1 1 calc R U . . .
H56B H 0.350514 0.343205 0.455517 0.055 Uiso 1 1 calc R U . . .
O28 O 0.36767(16) 0.30301(16) 0.47423(9) 0.0392(13) Uani 1 1 d . . . . .
C57 C 0.4134(3) 0.3399(3) 0.42655(16) 0.054(2) Uani 1 1 d . . . . .
H57A H 0.433758 0.333116 0.417303 0.065 Uiso 1 1 calc R U . . .
H57B H 0.410177 0.365835 0.425212 0.065 Uiso 1 1 calc R U . . .
C58 C 0.3808(3) 0.3216(3) 0.41849(18) 0.056(3) Uani 1 1 d . . . . .
H58A H 0.359576 0.334891 0.423186 0.068 Uiso 1 1 calc R U . . .
H58B H 0.381027 0.320981 0.402415 0.068 Uiso 1 1 calc R U . . .
O29 O 0.37920(16) 0.28688(17) 0.42662(10) 0.0455(15) Uani 1 1 d . . . . .
C59 C 0.4602(3) 0.3272(3) 0.45309(18) 0.059(3) Uani 1 1 d . . . . .
H59A H 0.464823 0.325852 0.468891 0.070 Uiso 1 1 calc R U . . .
H59B H 0.472761 0.348168 0.447309 0.070 Uiso 1 1 calc R U . . .
C60 C 0.4743(3) 0.2936(4) 0.44197(19) 0.066(3) Uani 1 1 d . . . . .
H60A H 0.479197 0.298657 0.426478 0.080 Uiso 1 1 calc R U . . .
H60B H 0.496799 0.286336 0.448920 0.080 Uiso 1 1 calc R U . . .
O30 O 0.44969(17) 0.2661(2) 0.44356(11) 0.0551(18) Uani 1 1 d . . . . .
N11 N 0.5066(3) 0.3809(2) 0.38348(15) 0.058(2) Uani 1 1 d . . . . .
O31 O 0.5370(2) 0.3745(2) 0.37539(12) 0.061(2) Uani 1 1 d . . . . .
O32 O 0.4823(2) 0.3876(2) 0.37021(12) 0.065(2) Uani 1 1 d . . . . .
O33 O 0.5022(3) 0.3817(2) 0.40310(13) 0.079(3) Uani 1 1 d . . . . .
N12 N 0.5524(2) 0.6173(2) 0.36435(18) 0.061(2) Uani 1 1 d . . . . .
O34 O 0.5420(2) 0.5985(2) 0.34862(12) 0.0578(18) Uani 1 1 d D . . . .
O35 O 0.56475(19) 0.6014(2) 0.38085(13) 0.0566(18) Uani 1 1 d . . . . .
O36 O 0.5496(2) 0.6496(2) 0.36396(18) 0.083(3) Uani 1 1 d . . . . .
N13 N 0.4669(2) 0.5637(2) 0.45888(13) 0.0443(18) Uani 1 1 d . . . . .
O37 O 0.44389(17) 0.57726(17) 0.44597(11) 0.0471(15) Uani 1 1 d . . . . .
O38 O 0.49023(16) 0.54442(16) 0.44982(10) 0.0415(14) Uani 1 1 d . . . . .
O39 O 0.4662(2) 0.5685(2) 0.47825(11) 0.0559(18) Uani 1 1 d . . . . .
N14 N 0.3029(2) 0.3988(2) 0.44136(12) 0.0435(18) Uani 1 1 d . . . . .
O40 O 0.28915(17) 0.4278(2) 0.44814(11) 0.0508(16) Uani 1 1 d . . . . .
O41 O 0.33411(17) 0.40017(17) 0.43394(11) 0.0481(15) Uani 1 1 d . . . . .
O42 O 0.2863(2) 0.3714(2) 0.44165(13) 0.070(2) Uani 1 1 d . . . . .
N15 N 0.4027(2) 0.3572(2) 0.57124(12) 0.0439(17) Uani 1 1 d . . . . .
O43 O 0.41866(15) 0.37981(16) 0.55956(9) 0.0393(13) Uani 1 1 d . . . . .
O44 O 0.37149(15) 0.34804(17) 0.56596(10) 0.0423(14) Uani 1 1 d D . . . .
O45 O 0.4177(2) 0.3421(2) 0.58607(13) 0.077(3) Uani 1 1 d . . . . .
N16 N 0.3355(3) 0.2194(2) 0.50824(13) 0.052(2) Uani 1 1 d . . . . .
O46 O 0.3678(2) 0.2187(2) 0.51206(14) 0.062(2) Uani 1 1 d . . . . .
O47 O 0.3207(2) 0.2494(2) 0.50527(11) 0.0571(17) Uani 1 1 d . . . . .
O48 O 0.3180(2) 0.1915(2) 0.50650(14) 0.073(2) Uani 1 1 d . . . . .
N71 N 0.5838(3) 0.4264(3) 0.4422(2) 0.093(4) Uani 1 1 d . . . . .
C71 C 0.5542(3) 0.4271(3) 0.4450(2) 0.061(3) Uani 1 1 d . . . . .
C72 C 0.5156(4) 0.4272(5) 0.4491(3) 0.096(5) Uani 1 1 d . . . . .
H72A H 0.510697 0.415044 0.462849 0.145 Uiso 1 1 calc R U . . .
H72B H 0.503510 0.414917 0.437240 0.145 Uiso 1 1 calc R U . . .
H72C H 0.507147 0.451655 0.449971 0.145 Uiso 1 1 calc R U . . .
N72 N 0.5291(5) 0.3501(5) 0.4875(4) 0.154(8) Uani 1 1 d . . . . .
C73 C 0.5536(6) 0.3576(5) 0.4963(3) 0.113(7) Uani 1 1 d . . . . .
C74 C 0.5889(5) 0.3726(5) 0.5051(4) 0.135(8) Uani 1 1 d . . . . .
H74A H 0.608514 0.363957 0.496085 0.202 Uiso 1 1 calc R U . . .
H74B H 0.592343 0.364890 0.520096 0.202 Uiso 1 1 calc R U . . .
H74C H 0.588278 0.398530 0.504510 0.202 Uiso 1 1 calc R U . . .
O81 O 0.6167(3) 0.5866(4) 0.3153(2) 0.124(4) Uani 1 1 d . . . . .
H81 H 0.605923 0.572053 0.323214 0.185 Uiso 1 1 calc R U . . .
C81 C 0.5935(6) 0.6051(6) 0.3040(3) 0.125(7) Uani 1 1 d . . . . .
H81A H 0.577328 0.589002 0.296470 0.188 Uiso 1 1 calc R U . . .
H81B H 0.606020 0.619716 0.293295 0.188 Uiso 1 1 calc R U . . .
H81C H 0.580015 0.620444 0.313800 0.188 Uiso 1 1 calc DR U . . .

loop_
_atom_site_aniso_label
_atom_site_aniso_U_11
_atom_site_aniso_U_22
_atom_site_aniso_U_33
_atom_site_aniso_U_23
_atom_site_aniso_U_13
_atom_site_aniso_U_12
Dy1 0.0538(3) 0.0452(2) 0.0352(3) -0.01078(17) -0.01497(18) 0.01728(19)
Dy2 0.0321(2) 0.0440(2) 0.0316(2) -0.00240(16) 0.00038(15) -0.00318(15)
Dy3 0.02935(19) 0.0355(2) 0.0328(2) 0.00221(15) 0.00015(14) 0.00216(14)
Dy4 0.02914(19) 0.0452(2) 0.0247(2) 0.00389(15) -0.00171(14) -0.00377(15)
Dy5 0.03067(19) 0.0404(2) 0.0252(2) -0.00107(14) 0.00030(14) -0.00287(15)
Dy6 0.0405(2) 0.0496(2) 0.0388(3) -0.00523(18) -0.00043(17) 0.00332(18)
Fe1 0.0393(6) 0.0530(7) 0.0315(7) -0.0087(5) -0.0047(5) 0.0039(6)
Fe2 0.0305(5) 0.0418(6) 0.0252(6) 0.0035(5) 0.0008(4) -0.0011(5)
Fe3 0.0349(6) 0.0431(6) 0.0220(6) 0.0003(5) -0.0017(4) -0.0030(5)
Fe4 0.0368(6) 0.0532(7) 0.0324(7) -0.0100(5) -0.0052(5) 0.0090(5)
N1 0.069(6) 0.068(6) 0.056(6) -0.021(4) -0.026(5) 0.040(5)
C1 0.061(7) 0.110(10) 0.046(7) -0.024(6) -0.014(5) 0.031(7)
C2 0.059(6) 0.076(7) 0.045(6) -0.017(5) -0.013(5) 0.021(5)
O1 0.045(3) 0.049(4) 0.040(4) -0.013(3) -0.009(3) 0.013(3)
C3 0.073(8) 0.107(10) 0.068(8) -0.043(7) -0.039(6) 0.054(8)
C4 0.055(7) 0.088(9) 0.084(9) -0.030(7) -0.023(6) 0.027(6)
O2 0.038(3) 0.055(4) 0.063(4) -0.009(3) -0.013(3) 0.013(3)
C5 0.121(12) 0.084(9) 0.071(9) -0.027(7) -0.028(9) 0.065(9)
C6 0.107(10) 0.070(8) 0.054(7) -0.014(6) -0.028(7) 0.042(7)
O3 0.112(7) 0.054(4) 0.047(4) -0.014(3) -0.031(4) 0.030(4)
N2 0.076(6) 0.075(6) 0.027(4) -0.009(4) -0.008(4) 0.011(5)
C7 0.109(10) 0.070(8) 0.041(7) 0.000(5) -0.031(7) -0.009(7)
C8 0.065(7) 0.049(6) 0.069(8) -0.003(5) -0.041(6) -0.004(5)
O4 0.041(3) 0.048(4) 0.043(4) -0.008(3) -0.013(3) 0.005(3)
C9 0.074(7) 0.072(7) 0.042(6) 0.006(5) 0.000(5) -0.004(6)
C10 0.064(6) 0.047(5) 0.044(6) 0.002(4) -0.021(5) 0.002(5)
O5 0.052(4) 0.050(4) 0.025(3) 0.002(2) -0.008(2) 0.002(3)
C11 0.098(10) 0.131(13) 0.038(7) -0.009(7) 0.018(6) 0.021(9)
C12 0.067(8) 0.123(12) 0.059(8) -0.015(8) 0.017(6) -0.010(8)
O6 0.048(4) 0.086(5) 0.051(4) -0.012(4) 0.015(3) 0.001(4)
N3 0.031(4) 0.069(5) 0.045(5) -0.016(4) -0.002(3) -0.005(3)
C13 0.037(5) 0.064(6) 0.051(6) -0.004(5) -0.010(4) 0.008(4)
C14 0.036(5) 0.067(6) 0.038(5) -0.003(4) -0.019(4) 0.006(4)
O7 0.035(3) 0.048(3) 0.036(3) -0.007(3) -0.005(2) 0.005(3)
C15 0.034(4) 0.073(7) 0.039(5) -0.012(4) -0.005(4) 0.009(4)
C16 0.035(4) 0.062(6) 0.035(5) -0.006(4) -0.001(4) 0.005(4)
O8 0.035(3) 0.039(3) 0.028(3) -0.001(2) 0.000(2) 0.003(2)
C17 0.025(4) 0.085(8) 0.063(7) -0.020(6) -0.008(4) -0.010(4)
C18 0.037(5) 0.071(7) 0.073(8) -0.016(6) 0.007(5) -0.010(5)
O9 0.044(4) 0.076(5) 0.043(4) -0.006(3) 0.009(3) -0.003(3)
N4 0.036(4) 0.040(4) 0.071(6) 0.018(4) 0.009(4) 0.005(3)
C19 0.037(5) 0.047(5) 0.062(7) 0.019(5) -0.004(4) 0.000(4)
C20 0.037(4) 0.065(6) 0.039(5) 0.018(4) -0.007(4) -0.003(4)
O10 0.033(3) 0.047(3) 0.036(3) 0.014(3) 0.001(2) 0.002(2)
C21 0.027(4) 0.058(6) 0.085(8) 0.024(6) 0.007(5) 0.009(4)
C22 0.037(4) 0.053(5) 0.056(6) 0.015(5) -0.004(4) 0.005(4)
O11 0.033(3) 0.040(3) 0.041(3) 0.014(3) -0.005(2) 0.000(2)
C23 0.046(5) 0.039(5) 0.072(7) 0.006(5) 0.002(5) 0.000(4)
C24 0.049(5) 0.038(5) 0.061(6) 0.002(4) -0.003(5) -0.003(4)
O12 0.038(3) 0.040(3) 0.052(4) 0.000(3) -0.006(3) 0.001(3)
N5 0.047(4) 0.055(5) 0.027(4) -0.004(3) 0.006(3) -0.010(4)
C25 0.043(5) 0.055(6) 0.042(5) -0.004(4) 0.006(4) 0.001(4)
C26 0.038(4) 0.043(5) 0.049(6) -0.004(4) 0.006(4) -0.002(4)
O13 0.030(3) 0.036(3) 0.035(3) -0.004(2) -0.001(2) 0.002(2)
C27 0.078(7) 0.058(6) 0.034(5) -0.014(4) 0.013(5) -0.026(5)
C28 0.159(14) 0.053(7) 0.046(7) -0.012(5) 0.034(8) -0.033(8)
O14 0.040(3) 0.042(3) 0.019(3) 0.000(2) -0.002(2) -0.004(2)
C29 0.061(6) 0.075(7) 0.021(5) 0.001(4) -0.004(4) -0.009(5)
C30 0.062(7) 0.098(9) 0.040(6) 0.008(6) -0.016(5) -0.014(6)
O15 0.039(3) 0.070(4) 0.027(3) 0.016(3) -0.008(2) -0.004(3)
N6 0.039(4) 0.062(5) 0.050(5) 0.012(4) 0.003(3) 0.012(4)
C32 0.055(6) 0.050(6) 0.059(7) -0.008(5) 0.013(5) 0.015(5)
O16 0.035(3) 0.043(3) 0.032(3) 0.003(2) 0.002(2) 0.002(2)
C34 0.049(5) 0.072(7) 0.053(6) 0.023(5) 0.020(5) 0.019(5)
O17 0.042(3) 0.057(4) 0.025(3) -0.001(3) 0.001(2) 0.008(3)
C36 0.037(5) 0.079(8) 0.069(8) 0.016(6) -0.015(5) 0.005(5)
O18 0.038(3) 0.070(5) 0.039(4) 0.008(3) -0.006(3) -0.003(3)
N7 0.044(4) 0.042(4) 0.034(4) 0.009(3) -0.008(3) -0.007(3)
C37 0.033(4) 0.050(5) 0.044(5) 0.008(4) -0.011(4) -0.016(4)
C38 0.028(4) 0.048(5) 0.032(4) 0.005(4) 0.001(3) -0.005(3)
O19 0.030(3) 0.043(3) 0.027(3) 0.001(2) -0.001(2) -0.005(2)
C39 0.059(6) 0.060(6) 0.046(6) 0.010(5) -0.027(5) -0.013(5)
C40 0.033(4) 0.058(6) 0.052(6) 0.016(5) -0.010(4) -0.002(4)
O20 0.037(3) 0.037(3) 0.036(3) 0.006(2) -0.001(2) 0.000(2)
C41 0.074(7) 0.040(5) 0.044(6) 0.002(4) -0.003(5) -0.011(5)
C42 0.104(10) 0.049(6) 0.048(7) -0.004(5) 0.002(6) -0.018(6)
O21 0.060(4) 0.057(4) 0.032(3) -0.005(3) -0.003(3) -0.004(3)
N8 0.029(3) 0.059(5) 0.029(4) -0.005(3) 0.006(3) -0.007(3)
C43 0.032(4) 0.069(6) 0.030(5) -0.004(4) 0.003(3) -0.006(4)
C44 0.026(4) 0.061(6) 0.036(5) -0.004(4) 0.000(3) -0.008(4)
O22 0.027(3) 0.051(3) 0.029(3) -0.001(2) -0.002(2) -0.003(2)
C45 0.042(5) 0.048(5) 0.060(6) 0.004(5) 0.011(4) -0.004(4)
C46 0.044(5) 0.053(6) 0.057(6) -0.003(5) -0.003(4) -0.015(4)
O23 0.042(3) 0.046(3) 0.035(3) -0.003(3) 0.000(3) -0.003(3)
C47 0.039(5) 0.067(6) 0.025(4) 0.005(4) 0.001(3) -0.001(4)
C48 0.047(5) 0.058(6) 0.036(5) -0.012(4) 0.004(4) 0.003(4)
O24 0.043(3) 0.052(4) 0.021(3) -0.007(2) 0.001(2) -0.004(3)
N9 0.051(5) 0.060(5) 0.035(4) 0.002(3) -0.004(3) 0.011(4)
C49 0.042(5) 0.065(6) 0.036(5) -0.003(4) -0.009(4) 0.009(4)
C50 0.033(4) 0.053(5) 0.041(5) -0.005(4) 0.002(4) 0.006(4)
O25 0.034(3) 0.054(4) 0.034(3) -0.004(3) -0.004(2) 0.000(3)
C51 0.055(6) 0.066(6) 0.042(6) -0.009(5) -0.009(4) 0.008(5)
C52 0.045(5) 0.072(7) 0.047(6) -0.008(5) -0.007(4) 0.014(5)
O26 0.042(4) 0.069(4) 0.046(4) -0.010(3) -0.010(3) 0.011(3)
C53 0.066(7) 0.061(6) 0.047(6) 0.002(5) 0.000(5) -0.007(5)
C54 0.068(7) 0.053(6) 0.053(6) 0.014(5) 0.008(5) -0.001(5)
O27 0.056(4) 0.069(5) 0.048(4) 0.000(4) 0.008(3) 0.004(4)
N10 0.035(4) 0.068(5) 0.036(4) -0.005(4) -0.005(3) -0.008(3)
C55 0.065(6) 0.049(5) 0.049(6) -0.015(4) -0.003(5) -0.006(5)
C56 0.054(5) 0.037(4) 0.045(6) 0.000(4) 0.012(4) 0.003(4)
O28 0.043(3) 0.042(3) 0.033(3) -0.007(3) 0.001(2) 0.006(3)
C57 0.056(6) 0.062(6) 0.044(6) 0.000(5) 0.000(4) -0.008(5)
C58 0.071(7) 0.052(6) 0.046(6) -0.008(5) -0.009(5) -0.002(5)
O29 0.043(3) 0.052(4) 0.042(4) -0.005(3) -0.014(3) 0.006(3)
C59 0.037(5) 0.087(8) 0.052(6) 0.003(6) -0.006(4) -0.012(5)
C60 0.049(6) 0.097(9) 0.054(7) 0.005(6) 0.002(5) 0.004(6)
O30 0.036(3) 0.085(5) 0.045(4) -0.018(3) -0.001(3) 0.017(3)
N11 0.076(6) 0.053(5) 0.046(6) -0.002(4) -0.013(5) 0.024(4)
O31 0.075(5) 0.062(5) 0.046(4) -0.006(3) -0.013(4) 0.027(4)
O32 0.073(5) 0.083(5) 0.040(4) 0.003(4) -0.012(4) 0.028(4)
O33 0.107(7) 0.092(6) 0.038(5) -0.004(4) -0.014(4) 0.049(5)
N12 0.045(5) 0.057(5) 0.080(7) 0.003(5) 0.004(5) -0.023(4)
O34 0.060(4) 0.066(5) 0.047(4) 0.007(3) 0.009(3) -0.014(4)
O35 0.052(4) 0.058(4) 0.060(5) -0.005(4) -0.001(3) -0.012(3)
O36 0.077(6) 0.048(5) 0.124(8) 0.007(5) 0.002(5) -0.013(4)
N13 0.040(4) 0.051(4) 0.042(5) -0.007(4) 0.004(3) -0.008(3)
O37 0.040(3) 0.050(4) 0.051(4) -0.006(3) 0.007(3) 0.003(3)
O38 0.041(3) 0.045(3) 0.039(3) -0.010(3) 0.001(3) 0.005(3)
O39 0.068(5) 0.064(4) 0.036(4) -0.011(3) 0.005(3) 0.001(4)
N14 0.044(4) 0.056(5) 0.031(4) 0.004(3) -0.011(3) -0.017(4)
O40 0.045(4) 0.069(5) 0.038(4) -0.002(3) 0.004(3) -0.014(3)
O41 0.040(3) 0.049(4) 0.056(4) 0.006(3) -0.006(3) -0.012(3)
O42 0.061(5) 0.086(6) 0.062(5) -0.002(4) -0.001(4) -0.038(4)
N15 0.054(5) 0.051(4) 0.026(4) 0.005(3) -0.007(3) -0.002(4)
O43 0.040(3) 0.047(3) 0.031(3) 0.001(2) -0.001(2) -0.010(3)
O44 0.039(3) 0.054(4) 0.034(3) 0.007(3) 0.001(2) -0.003(3)
O45 0.087(6) 0.087(6) 0.057(5) 0.023(4) -0.021(4) -0.016(5)
N16 0.077(6) 0.044(5) 0.037(5) -0.008(3) -0.002(4) -0.002(4)
O46 0.063(5) 0.054(4) 0.070(5) -0.002(4) -0.010(4) 0.006(4)
O47 0.062(4) 0.056(4) 0.054(4) 0.002(3) -0.007(3) 0.003(3)
O48 0.082(6) 0.064(5) 0.074(6) -0.001(4) -0.020(4) -0.019(4)
N71 0.074(8) 0.072(7) 0.132(12) -0.030(7) 0.001(7) 0.005(6)
C71 0.069(7) 0.032(5) 0.081(8) -0.009(5) -0.012(6) 0.003(5)
C72 0.062(8) 0.131(14) 0.096(12) -0.019(10) 0.012(8) 0.004(8)
N72 0.099(11) 0.161(17) 0.20(2) -0.080(15) -0.061(13) 0.028(11)
C73 0.119(14) 0.079(10) 0.140(16) -0.045(10) -0.037(13) 0.039(10)
C74 0.103(14) 0.140(17) 0.161(19) -0.057(15) -0.027(13) 0.044(12)
O81 0.098(8) 0.145(12) 0.127(11) 0.022(9) 0.021(8) -0.019(8)
C81 0.154(18) 0.139(17) 0.083(12) 0.028(11) -0.057(12) -0.040(14)

loop_
_atom_type_symbol
_atom_type_description
_atom_type_scat_dispersion_real
_atom_type_scat_dispersion_imag
_atom_type_scat_source
C C 0.0043 0.0021 'International Tables Vol C Tables 4.2.6.8 and 6.1.1.4'
H H 0.0000 0.0000 'International Tables Vol C Tables 4.2.6.8 and 6.1.1.4'
Dy Dy -0.1892 5.3962 'International Tables Vol C Tables 4.2.6.8 and 6.1.1.4'
Fe Fe 0.3563 1.0498 'International Tables Vol C Tables 4.2.6.8 and 6.1.1.4'
N N 0.0082 0.0043 'International Tables Vol C Tables 4.2.6.8 and 6.1.1.4'
O O 0.0142 0.0079 'International Tables Vol C Tables 4.2.6.8 and 6.1.1.4'

loop_
_geom_angle_atom_site_label_1
_geom_angle_atom_site_label_2
_geom_angle_atom_site_label_3
_geom_angle
_geom_angle_site_symmetry_1
_geom_angle_site_symmetry_3
_geom_angle_publ_flag
Fe4 Dy1 Fe1 121.04(3) 16 . ?
N1 Dy1 Fe1 98.3(2) . . ?
N1 Dy1 Fe4 94.23(19) . 16 ?
N1 Dy1 N11 111.6(3) . . ?
O1 Dy1 Fe1 101.14(17) . . ?
O1 Dy1 Fe4 34.69(17) . 16 ?
O1 Dy1 N1 68.2(2) . . ?
O1 Dy1 O3 84.1(2) . . ?
O1 Dy1 N11 164.6(3) . . ?
O1 Dy1 O31 152.4(2) . . ?
O1 Dy1 O32 148.6(3) . . ?
O2 Dy1 Fe1 34.02(16) . . ?
O2 Dy1 Fe4 132.56(19) . 16 ?
O2 Dy1 N1 66.6(3) . . ?
O2 Dy1 O1 99.5(2) . . ?
O2 Dy1 O3 129.8(3) . . ?
O2 Dy1 O4 67.7(2) . . ?
O2 Dy1 N11 94.2(3) . . ?
O2 Dy1 O31 78.9(3) . . ?
O2 Dy1 O32 108.7(3) . . ?
O3 Dy1 Fe1 163.3(2) . . ?
O3 Dy1 Fe4 71.80(18) . 16 ?
O3 Dy1 N1 68.7(3) . . ?
O3 Dy1 N11 81.7(3) . . ?
O3 Dy1 O31 76.5(2) . . ?
O3 Dy1 O32 88.1(3) . . ?
O4 Dy1 Fe1 33.85(15) . . ?
O4 Dy1 Fe4 97.76(15) . 16 ?
O4 Dy1 N1 127.4(3) . . ?
O4 Dy1 O1 95.3(2) . . ?
O4 Dy1 O3 162.4(3) . . ?
O4 Dy1 N11 96.4(2) . . ?
O4 Dy1 O31 109.1(2) . . ?
O4 Dy1 O32 83.3(2) . . ?
O29 Dy1 Fe1 116.55(16) 16 . ?
O29 Dy1 Fe4 35.78(16) 16 16 ?
O29 Dy1 N1 128.4(3) 16 . ?
O29 Dy1 O1 68.6(2) 16 . ?
O29 Dy1 O2 147.8(2) 16 . ?
O29 Dy1 O3 80.1(3) 16 . ?
O29 Dy1 O4 83.3(2) 16 . ?
O29 Dy1 N11 102.9(3) 16 . ?
O29 Dy1 O31 125.6(3) 16 . ?
O29 Dy1 O32 80.1(3) 16 . ?
N11 Dy1 Fe1 94.18(19) . . ?
N11 Dy1 Fe4 133.0(2) . 16 ?
O31 Dy1 Fe1 92.77(19) . . ?
O31 Dy1 Fe4 145.6(2) . 16 ?
O31 Dy1 N1 86.3(3) . . ?
O31 Dy1 N11 25.8(2) . . ?
O32 Dy1 Fe1 95.0(2) . . ?
O32 Dy1 Fe4 114.2(2) . 16 ?
O32 Dy1 N1 135.8(3) . . ?
O32 Dy1 N11 25.1(2) . . ?
O32 Dy1 O31 51.0(3) . . ?
Fe1 Dy2 Dy3 122.24(3) . . ?
O5 Dy2 Dy3 111.54(16) . . ?
O5 Dy2 Fe1 35.01(16) . . ?
O5 Dy2 N3 127.7(2) . . ?
O5 Dy2 O7 65.5(2) . . ?
O5 Dy2 O8 131.6(2) . . ?
O5 Dy2 O9 82.2(2) . . ?
O5 Dy2 O10 87.9(2) . . ?
O5 Dy2 N12 109.5(3) . . ?
O5 Dy2 O34 83.6(2) . . ?
O5 Dy2 O35 135.2(2) . . ?
N3 Dy2 Dy3 104.77(18) . . ?
N3 Dy2 Fe1 93.61(18) . . ?
N3 Dy2 N12 105.5(3) . . ?
O7 Dy2 Dy3 104.96(15) . . ?
O7 Dy2 Fe1 33.48(15) . . ?
O7 Dy2 N3 69.7(2) . . ?
O7 Dy2 O8 88.1(2) . . ?
O7 Dy2 O9 83.2(2) . . ?
O7 Dy2 N12 163.3(2) . . ?
O7 Dy2 O34 143.9(2) . . ?
O7 Dy2 O35 152.1(2) . . ?
O8 Dy2 Dy3 35.06(13) . . ?
O8 Dy2 Fe1 118.79(14) . . ?
O8 Dy2 N3 70.1(2) . . ?
O8 Dy2 O9 136.4(2) . . ?
O8 Dy2 N12 105.6(3) . . ?
O8 Dy2 O34 127.6(2) . . ?
O8 Dy2 O35 86.2(2) . . ?
O9 Dy2 Dy3 165.88(17) . . ?
O9 Dy2 Fe1 70.77(18) . . ?
O9 Dy2 N3 66.8(3) . . ?
O9 Dy2 N12 80.3(3) . . ?
O9 Dy2 O34 74.2(3) . . ?
O9 Dy2 O35 82.3(2) . . ?
O10 Dy2 Dy3 34.01(14) . . ?
O10 Dy2 Fe1 114.47(16) . . ?
O10 Dy2 N3 138.0(2) . . ?
O10 Dy2 O7 118.0(2) . . ?
O10 Dy2 O8 69.06(19) . . ?
O10 Dy2 O9 150.2(2) . . ?
O10 Dy2 N12 76.6(2) . . ?
O10 Dy2 O34 76.8(2) . . ?
O10 Dy2 O35 85.2(2) . . ?
N12 Dy2 Dy3 91.7(2) . . ?
N12 Dy2 Fe1 135.4(2) . . ?
O34 Dy2 Dy3 103.42(17) . . ?
O34 Dy2 Fe1 111.06(18) . . ?
O34 Dy2 N3 123.0(3) . . ?
O34 Dy2 N12 26.0(3) . . ?
O35 Dy2 Dy3 85.42(17) . . ?
O35 Dy2 Fe1 151.91(18) . . ?
O35 Dy2 N3 82.6(3) . . ?
O35 Dy2 N12 26.1(2) . . ?
O35 Dy2 O34 51.7(2) . . ?
Fe2 Dy3 Dy2 114.78(2) . . ?
O8 Dy3 Dy2 35.59(14) . . ?
O8 Dy3 Fe2 120.74(14) . . ?
O8 Dy3 N4 127.6(2) . . ?
O8 Dy3 O11 142.0(2) . . ?
O8 Dy3 O12 80.3(2) . . ?
O8 Dy3 O13 88.58(19) . . ?
O8 Dy3 N13 104.8(2) . . ?
O8 Dy3 O37 130.2(2) . . ?
O8 Dy3 O38 80.33(19) . . ?
N4 Dy3 Dy2 100.29(18) . . ?
N4 Dy3 Fe2 100.58(18) . . ?
N4 Dy3 N13 101.2(3) . . ?
O10 Dy3 Dy2 34.49(14) . . ?
O10 Dy3 Fe2 101.32(15) . . ?
O10 Dy3 O8 70.1(2) . . ?
O10 Dy3 N4 71.6(2) . . ?
O10 Dy3 O11 87.2(2) . . ?
O10 Dy3 O12 90.7(2) . . ?
O10 Dy3 O13 102.7(2) . . ?
O10 Dy3 N13 162.5(2) . . ?
O10 Dy3 O37 151.3(2) . . ?
O10 Dy3 O38 148.8(2) . . ?
O11 Dy3 Dy2 116.02(15) . . ?
O11 Dy3 Fe2 33.15(14) . . ?
O11 Dy3 N4 67.6(2) . . ?
O11 Dy3 O12 131.6(2) . . ?
O11 Dy3 N13 105.0(2) . . ?
O11 Dy3 O37 83.5(2) . . ?
O11 Dy3 O38 123.2(2) . . ?
O12 Dy3 Dy2 85.30(15) . . ?
O12 Dy3 Fe2 158.26(15) . . ?
O12 Dy3 N4 66.0(2) . . ?
O12 Dy3 N13 71.8(2) . . ?
O13 Dy3 Dy2 96.27(13) . . ?
O13 Dy3 Fe2 34.28(13) . . ?
O13 Dy3 N4 134.0(2) . . ?
O13 Dy3 O11 66.54(19) . . ?
O13 Dy3 O12 158.6(2) . . ?
O13 Dy3 N13 93.8(2) . . ?
O13 Dy3 O37 98.4(2) . . ?
O13 Dy3 O38 85.7(2) . . ?
N13 Dy3 Dy2 138.40(15) . . ?
N13 Dy3 Fe2 95.63(15) . . ?
O37 Dy3 Dy2 159.21(15) . . ?
O37 Dy3 Fe2 85.37(15) . . ?
O37 Dy3 N4 79.8(2) . . ?
O37 Dy3 O12 75.7(2) . . ?
O37 Dy3 N13 25.9(2) . . ?
O37 Dy3 O38 51.5(2) . . ?
O38 Dy3 Dy2 115.50(14) . . ?
O38 Dy3 Fe2 102.04(14) . . ?
O38 Dy3 N4 123.3(2) . . ?
O38 Dy3 O12 74.5(2) . . ?
O38 Dy3 N13 25.6(2) . . ?
Fe2 Dy4 Fe3 121.50(3) . . ?
O14 Dy4 Fe2 35.99(14) . . ?
O14 Dy4 Fe3 119.57(14) . . ?
O14 Dy4 N6 127.4(2) . . ?
O14 Dy4 O18 78.3(2) . . ?
O14 Dy4 O19 86.17(19) . . ?
O14 Dy4 N14 102.2(2) . . ?
O14 Dy4 O40 124.6(2) . . ?
O14 Dy4 O41 78.5(2) . . ?
N6 Dy4 Fe2 94.37(17) . . ?
N6 Dy4 Fe3 98.95(17) . . ?
N6 Dy4 N14 110.4(2) . . ?
O16 Dy4 Fe2 34.74(15) . . ?
O16 Dy4 Fe3 100.41(15) . . ?
O16 Dy4 O14 69.2(2) . . ?
O16 Dy4 N6 69.8(2) . . ?
O16 Dy4 O18 86.1(2) . . ?
O16 Dy4 O19 92.64(19) . . ?
O16 Dy4 N14 166.2(2) . . ?
O16 Dy4 O40 152.9(2) . . ?
O16 Dy4 O41 147.6(2) . . ?
O17 Dy4 Fe2 132.25(16) . . ?
O17 Dy4 Fe3 33.37(15) . . ?
O17 Dy4 O14 150.2(2) . . ?
O17 Dy4 N6 67.5(2) . . ?
O17 Dy4 O16 98.9(2) . . ?
O17 Dy4 O18 129.4(2) . . ?
O17 Dy4 O19 66.7(2) . . ?
O17 Dy4 N14 93.7(2) . . ?
O17 Dy4 O40 78.5(2) . . ?
O17 Dy4 O41 110.0(2) . . ?
O18 Dy4 Fe2 72.74(16) . . ?
O18 Dy4 Fe3 162.08(16) . . ?
O18 Dy4 N6 67.4(2) . . ?
O18 Dy4 N14 81.5(2) . . ?
O18 Dy4 O40 75.6(2) . . ?
O18 Dy4 O41 86.7(2) . . ?
O19 Dy4 Fe2 97.24(13) . . ?
O19 Dy4 Fe3 33.61(14) . . ?
O19 Dy4 N6 127.0(2) . . ?
O19 Dy4 O18 163.9(2) . . ?
O19 Dy4 N14 97.6(2) . . ?
O19 Dy4 O40 110.4(2) . . ?
O19 Dy4 O41 85.8(2) . . ?
N14 Dy4 Fe2 133.78(16) . . ?
N14 Dy4 Fe3 93.27(14) . . ?
O40 Dy4 Fe2 146.03(15) . . ?
O40 Dy4 Fe3 92.04(15) . . ?
O40 Dy4 N6 84.6(2) . . ?
O40 Dy4 N14 26.4(2) . . ?
O41 Dy4 Fe2 113.35(16) . . ?
O41 Dy4 Fe3 96.03(16) . . ?
O41 Dy4 N6 134.7(2) . . ?
O41 Dy4 N14 25.9(2) . . ?
O41 Dy4 O40 52.2(2) . . ?
Fe3 Dy5 Dy6 121.65(2) . . ?
O20 Dy5 Dy6 113.52(15) . . ?
O20 Dy5 Fe3 35.26(14) . . ?
O20 Dy5 N8 129.1(2) . . ?
O20 Dy5 O22 66.36(19) . . ?
O20 Dy5 O23 133.2(2) . . ?
O20 Dy5 O24 81.3(2) . . ?
O20 Dy5 O25 89.5(2) . . ?
O20 Dy5 N15 111.5(2) . . ?
O20 Dy5 O43 85.65(19) . . ?
O20 Dy5 O44 137.1(2) . . ?
N8 Dy5 Dy6 101.91(17) . . ?
N8 Dy5 Fe3 95.15(17) . . ?
N8 Dy5 N15 101.9(2) . . ?
O22 Dy5 Dy6 104.74(15) . . ?
O22 Dy5 Fe3 33.20(14) . . ?
O22 Dy5 N8 70.2(2) . . ?
O22 Dy5 O23 88.2(2) . . ?
O22 Dy5 O24 80.9(2) . . ?
O22 Dy5 O25 119.4(2) . . ?
O22 Dy5 N15 162.5(2) . . ?
O22 Dy5 O43 145.82(19) . . ?
O22 Dy5 O44 149.93(19) . . ?
O23 Dy5 Dy6 33.98(15) . . ?
O23 Dy5 Fe3 118.25(15) . . ?
O23 Dy5 N8 68.4(2) . . ?
O23 Dy5 O24 134.8(2) . . ?
O23 Dy5 N15 103.8(2) . . ?
O23 Dy5 O43 126.0(2) . . ?
O23 Dy5 O44 83.3(2) . . ?
O24 Dy5 Dy6 165.19(14) . . ?
O24 Dy5 Fe3 70.40(14) . . ?
O24 Dy5 N8 66.7(2) . . ?
O24 Dy5 N15 81.6(2) . . ?
O24 Dy5 O43 75.6(2) . . ?
O24 Dy5 O44 84.9(2) . . ?
O25 Dy5 Dy6 34.95(15) . . ?
O25 Dy5 Fe3 115.10(16) . . ?
O25 Dy5 N8 135.7(2) . . ?
O25 Dy5 O23 68.9(2) . . ?
O25 Dy5 O24 152.1(2) . . ?
O25 Dy5 N15 77.4(2) . . ?
O25 Dy5 O43 77.5(2) . . ?
O25 Dy5 O44 84.2(2) . . ?
N15 Dy5 Dy6 92.12(16) . . ?
N15 Dy5 Fe3 137.93(16) . . ?
O43 Dy5 Dy6 104.26(14) . . ?
O43 Dy5 Fe3 113.91(13) . . ?
O43 Dy5 N8 120.3(2) . . ?
O43 Dy5 N15 25.9(2) . . ?
O44 Dy5 Dy6 83.73(16) . . ?
O44 Dy5 Fe3 154.55(16) . . ?
O44 Dy5 N8 79.8(2) . . ?
O44 Dy5 N15 25.9(2) . . ?
O44 Dy5 O43 51.55(19) . . ?
Fe4 Dy6 Dy5 114.59(3) . . ?
O23 Dy6 Dy5 35.04(15) . . ?
O23 Dy6 Fe4 120.97(16) . . ?
O23 Dy6 N9 125.8(2) . . ?
O23 Dy6 O25 69.7(2) . . ?
O23 Dy6 O26 146.2(2) . . ?
O23 Dy6 O27 73.8(2) . . ?
O23 Dy6 O28 87.7(2) . . ?
O23 Dy6 N16 107.1(2) . . ?
O23 Dy6 O46 128.4(2) . . ?
O23 Dy6 O47 83.9(2) . . ?
N9 Dy6 Dy5 100.20(19) . . ?
N9 Dy6 Fe4 102.92(18) . . ?
N9 Dy6 N16 99.2(3) . . ?
O25 Dy6 Dy5 34.74(15) . . ?
O25 Dy6 Fe4 101.72(15) . . ?
O25 Dy6 N9 71.7(2) . . ?
O25 Dy6 O27 84.5(2) . . ?
O25 Dy6 O28 96.8(2) . . ?
O25 Dy6 N16 163.2(2) . . ?
O25 Dy6 O46 146.3(2) . . ?
O25 Dy6 O47 153.1(2) . . ?
O26 Dy6 Dy5 120.19(19) . . ?
O26 Dy6 Fe4 34.17(17) . . ?
O26 Dy6 N9 68.8(2) . . ?
O26 Dy6 O25 90.9(2) . . ?
O26 Dy6 O27 133.5(2) . . ?
O26 Dy6 O28 66.7(2) . . ?
O26 Dy6 N16 98.9(3) . . ?
O26 Dy6 O46 83.0(3) . . ?
O26 Dy6 O47 114.8(2) . . ?
O27 Dy6 Dy5 78.20(19) . . ?
O27 Dy6 Fe4 165.12(18) . . ?
O27 Dy6 N9 65.9(2) . . ?
O27 Dy6 N16 78.8(2) . . ?
O28 Dy6 Dy5 91.38(15) . . ?
O28 Dy6 Fe4 33.86(14) . . ?
O28 Dy6 N9 133.7(2) . . ?
O28 Dy6 O27 159.8(2) . . ?
O28 Dy6 N16 99.5(2) . . ?
O28 Dy6 O46 110.8(2) . . ?
O28 Dy6 O47 87.2(2) . . ?
N16 Dy6 Dy5 140.45(18) . . ?
N16 Dy6 Fe4 93.97(16) . . ?
O46 Dy6 Dy5 153.60(19) . . ?
O46 Dy6 Fe4 91.66(19) . . ?
O46 Dy6 N9 75.2(3) . . ?
O46 Dy6 O27 76.2(3) . . ?
O46 Dy6 N16 25.3(2) . . ?
O46 Dy6 O47 51.3(2) . . ?
O47 Dy6 Dy5 118.89(17) . . ?
O47 Dy6 Fe4 96.35(17) . . ?
O47 Dy6 N9 123.4(3) . . ?
O47 Dy6 O27 82.9(2) . . ?
O47 Dy6 N16 26.0(2) . . ?
Dy2 Fe1 Dy1 139.43(4) . . ?
O2 Fe1 Dy1 39.30(19) . . ?
O2 Fe1 Dy2 133.3(2) . . ?
O2 Fe1 N2 110.0(3) . . ?
O2 Fe1 O5 171.0(3) . . ?
O2 Fe1 O6 89.6(3) . . ?
N2 Fe1 Dy1 98.5(3) . . ?
N2 Fe1 Dy2 114.5(3) . . ?
O4 Fe1 Dy1 40.05(18) . . ?
O4 Fe1 Dy2 122.00(19) . . ?
O4 Fe1 O2 79.2(3) . . ?
O4 Fe1 N2 79.3(3) . . ?
O4 Fe1 O5 100.1(3) . . ?
O4 Fe1 O6 149.8(3) . . ?
O5 Fe1 Dy1 138.60(19) . . ?
O5 Fe1 Dy2 39.94(16) . . ?
O5 Fe1 N2 78.5(3) . . ?
O6 Fe1 Dy1 125.0(2) . . ?
O6 Fe1 Dy2 86.0(2) . . ?
O6 Fe1 N2 78.4(3) . . ?
O6 Fe1 O5 95.2(3) . . ?
O7 Fe1 Dy1 103.45(19) . . ?
O7 Fe1 Dy2 40.29(18) . . ?
O7 Fe1 O2 95.2(3) . . ?
O7 Fe1 N2 154.5(3) . . ?
O7 Fe1 O4 109.9(3) . . ?
O7 Fe1 O5 76.6(2) . . ?
O7 Fe1 O6 98.9(3) . . ?
Dy4 Fe2 Dy3 132.55(4) . . ?
O11 Fe2 Dy3 39.70(16) . . ?
O11 Fe2 Dy4 137.61(19) . . ?
O11 Fe2 N5 102.5(3) . . ?
O11 Fe2 O13 78.5(2) . . ?
O11 Fe2 O14 175.3(2) . . ?
O11 Fe2 O15 92.6(2) . . ?
O11 Fe2 O16 97.5(3) . . ?
N5 Fe2 Dy3 99.3(2) . . ?
N5 Fe2 Dy4 118.6(2) . . ?
O13 Fe2 Dy3 39.92(16) . . ?
O13 Fe2 Dy4 115.79(16) . . ?
O13 Fe2 N5 81.3(3) . . ?
O14 Fe2 Dy3 136.13(17) . . ?
O14 Fe2 Dy4 41.45(16) . . ?
O14 Fe2 N5 79.8(3) . . ?
O14 Fe2 O13 97.9(2) . . ?
O15 Fe2 Dy3 131.52(19) . . ?
O15 Fe2 Dy4 85.37(17) . . ?
O15 Fe2 N5 79.5(3) . . ?
O15 Fe2 O13 156.6(2) . . ?
O15 Fe2 O14 91.8(2) . . ?
O16 Fe2 Dy3 98.40(17) . . ?
O16 Fe2 Dy4 41.08(17) . . ?
O16 Fe2 N5 159.7(3) . . ?
O16 Fe2 O13 106.6(2) . . ?
O16 Fe2 O14 80.6(2) . . ?
O16 Fe2 O15 96.0(2) . . ?
Dy5 Fe3 Dy4 134.54(4) . . ?
O17 Fe3 Dy4 39.05(16) . . ?
O17 Fe3 Dy5 133.02(19) . . ?
O17 Fe3 N7 110.5(3) . . ?
O17 Fe3 O19 78.3(2) . . ?
O17 Fe3 O20 169.9(3) . . ?
N7 Fe3 Dy4 100.48(18) . . ?
N7 Fe3 Dy5 115.37(18) . . ?
O19 Fe3 Dy4 39.64(16) . . ?
O19 Fe3 Dy5 118.93(17) . . ?
O19 Fe3 N7 79.8(2) . . ?
O19 Fe3 O20 99.8(2) . . ?
O20 Fe3 Dy4 137.06(17) . . ?
O20 Fe3 Dy5 39.47(16) . . ?
O20 Fe3 N7 78.7(2) . . ?
O21 Fe3 Dy4 127.7(2) . . ?
O21 Fe3 Dy5 87.9(2) . . ?
O21 Fe3 O17 91.6(3) . . ?
O21 Fe3 N7 78.4(3) . . ?
O21 Fe3 O19 150.9(3) . . ?
O21 Fe3 O20 94.5(3) . . ?
O22 Fe3 Dy4 100.66(16) . . ?
O22 Fe3 Dy5 39.55(16) . . ?
O22 Fe3 O17 94.6(2) . . ?
O22 Fe3 N7 154.8(2) . . ?
O22 Fe3 O19 108.7(2) . . ?
O22 Fe3 O20 76.5(2) . . ?
O22 Fe3 O21 99.1(3) . . ?
Dy1 Fe4 Dy6 131.27(4) 16 . ?
O1 Fe4 Dy1 41.92(19) 16 16 ?
O1 Fe4 Dy6 96.4(2) 16 . ?
O1 Fe4 O26 98.9(3) 16 . ?
O1 Fe4 N10 158.7(3) 16 . ?
O1 Fe4 O28 104.5(3) 16 . ?
O1 Fe4 O29 79.8(3) 16 . ?
O26 Fe4 Dy1 139.9(2) . 16 ?
O26 Fe4 Dy6 39.45(19) . . ?
O26 Fe4 N10 102.4(3) . . ?
O26 Fe4 O29 174.0(3) . . ?
N10 Fe4 Dy1 116.8(2) . 16 ?
N10 Fe4 Dy6 101.2(2) . . ?
O28 Fe4 Dy1 114.58(18) . 16 ?
O28 Fe4 Dy6 39.62(17) . . ?
O28 Fe4 O26 77.5(3) . . ?
O28 Fe4 N10 82.1(3) . . ?
O28 Fe4 O29 97.1(3) . . ?
O29 Fe4 Dy1 40.24(18) . 16 ?
O29 Fe4 Dy6 134.61(19) . . ?
O29 Fe4 N10 79.2(3) . . ?
O30 Fe4 Dy1 87.8(2) . 16 ?
O30 Fe4 Dy6 129.8(2) . . ?
O30 Fe4 O1 97.6(3) . 16 ?
O30 Fe4 O26 90.7(3) . . ?
O30 Fe4 N10 80.4(3) . . ?
O30 Fe4 O28 156.2(3) . . ?
O30 Fe4 O29 95.3(3) . . ?
C1 N1 Dy1 105.8(6) . . ?
C3 N1 Dy1 106.2(6) . . ?
C3 N1 C1 109.5(11) . . ?
C5 N1 Dy1 112.4(9) . . ?
C5 N1 C1 110.6(10) . . ?
C5 N1 C3 112.1(9) . . ?
N1 C1 H1A 109.6 . . ?
N1 C1 H1B 109.6 . . ?
N1 C1 C2 110.1(11) . . ?
H1A C1 H1B 108.2 . . ?
C2 C1 H1A 109.6 . . ?
C2 C1 H1B 109.6 . . ?
C1 C2 H2A 109.8 . . ?
C1 C2 H2B 109.8 . . ?
H2A C2 H2B 108.2 . . ?
O1 C2 C1 109.6(8) . . ?
O1 C2 H2A 109.8 . . ?
O1 C2 H2B 109.8 . . ?
Fe4 O1 Dy1 103.4(3) 16 . ?
C2 O1 Dy1 122.8(5) . . ?
C2 O1 Fe4 120.1(6) . 16 ?
N1 C3 H3A 109.3 . . ?
N1 C3 H3B 109.3 . . ?
N1 C3 C4 111.4(9) . . ?
H3A C3 H3B 108.0 . . ?
C4 C3 H3A 109.3 . . ?
C4 C3 H3B 109.3 . . ?
C3 C4 H4A 109.3 . . ?
C3 C4 H4B 109.3 . . ?
H4A C4 H4B 108.0 . . ?
O2 C4 C3 111.4(11) . . ?
O2 C4 H4A 109.3 . . ?
O2 C4 H4B 109.3 . . ?
Fe1 O2 Dy1 106.7(3) . . ?
C4 O2 Dy1 124.9(7) . . ?
C4 O2 Fe1 128.3(8) . . ?
N1 C5 H5A 109.4 . . ?
N1 C5 H5B 109.4 . . ?
H5A C5 H5B 108.0 . . ?
C6 C5 N1 111.2(10) . . ?
C6 C5 H5A 109.4 . . ?
C6 C5 H5B 109.4 . . ?
C5 C6 H6A 108.8 . . ?
C5 C6 H6B 108.8 . . ?
C5 C6 O3 113.9(10) . . ?
H6A C6 H6B 107.7 . . ?
O3 C6 H6A 108.8 . . ?
O3 C6 H6B 108.8 . . ?
Dy1 O3 H3 103(8) . . ?
C6 O3 Dy1 113.0(8) . . ?
C6 O3 H3 107(7) . . ?
C7 N2 Fe1 107.0(7) . . ?
C7 N2 C9 115.3(9) . . ?
C7 N2 C11 115.0(11) . . ?
C9 N2 Fe1 107.6(6) . . ?
C11 N2 Fe1 102.5(7) . . ?
C11 N2 C9 108.4(11) . . ?
N2 C7 H7A 109.5 . . ?
N2 C7 H7B 109.5 . . ?
N2 C7 C8 110.7(9) . . ?
H7A C7 H7B 108.1 . . ?
C8 C7 H7A 109.5 . . ?
C8 C7 H7B 109.5 . . ?
C7 C8 H8A 109.9 . . ?
C7 C8 H8B 109.9 . . ?
H8A C8 H8B 108.3 . . ?
O4 C8 C7 108.7(9) . . ?
O4 C8 H8A 109.9 . . ?
O4 C8 H8B 109.9 . . ?
Fe1 O4 Dy1 106.1(3) . . ?
C8 O4 Dy1 124.1(6) . . ?
C8 O4 Fe1 113.9(6) . . ?
N2 C9 H9A 109.9 . . ?
N2 C9 H9B 109.9 . . ?
N2 C9 C10 109.1(9) . . ?
H9A C9 H9B 108.3 . . ?
C10 C9 H9A 109.9 . . ?
C10 C9 H9B 109.9 . . ?
C9 C10 H10A 109.8 . . ?
C9 C10 H10B 109.8 . . ?
H10A C10 H10B 108.3 . . ?
O5 C10 C9 109.2(8) . . ?
O5 C10 H10A 109.8 . . ?
O5 C10 H10B 109.8 . . ?
Fe1 O5 Dy2 105.1(2) . . ?
C10 O5 Dy2 132.5(6) . . ?
C10 O5 Fe1 119.1(5) . . ?
N2 C11 H11A 109.8 . . ?
N2 C11 H11B 109.8 . . ?
N2 C11 C12 109.2(10) . . ?
H11A C11 H11B 108.3 . . ?
C12 C11 H11A 109.8 . . ?
C12 C11 H11B 109.8 . . ?
C11 C12 H12A 109.5 . . ?
C11 C12 H12B 109.5 . . ?
H12A C12 H12B 108.1 . . ?
O6 C12 C11 110.7(10) . . ?
O6 C12 H12A 109.5 . . ?
O6 C12 H12B 109.5 . . ?
C12 O6 Fe1 120.1(7) . . ?
C13 N3 Dy2 110.6(5) . . ?
C13 N3 C15 114.1(9) . . ?
C13 N3 C17 112.2(8) . . ?
C15 N3 Dy2 104.6(5) . . ?
C15 N3 C17 108.2(8) . . ?
C17 N3 Dy2 106.7(6) . . ?
N3 C13 H13A 109.2 . . ?
N3 C13 H13B 109.2 . . ?
N3 C13 C14 112.2(8) . . ?
H13A C13 H13B 107.9 . . ?
C14 C13 H13A 109.2 . . ?
C14 C13 H13B 109.2 . . ?
C13 C14 H14A 109.6 . . ?
C13 C14 H14B 109.6 . . ?
H14A C14 H14B 108.1 . . ?
O7 C14 C13 110.5(8) . . ?
O7 C14 H14A 109.6 . . ?
O7 C14 H14B 109.6 . . ?
Fe1 O7 Dy2 106.2(3) . . ?
C14 O7 Dy2 117.9(5) . . ?
C14 O7 Fe1 131.1(6) . . ?
N3 C15 H15A 109.5 . . ?
N3 C15 H15B 109.5 . . ?
N3 C15 C16 110.8(7) . . ?
H15A C15 H15B 108.1 . . ?
C16 C15 H15A 109.5 . . ?
C16 C15 H15B 109.5 . . ?
C15 C16 H16A 109.4 . . ?
C15 C16 H16B 109.4 . . ?
H16A C16 H16B 108.0 . . ?
O8 C16 C15 111.0(8) . . ?
O8 C16 H16A 109.4 . . ?
O8 C16 H16B 109.4 . . ?
Dy3 O8 Dy2 109.4(2) . . ?
C16 O8 Dy2 121.1(5) . . ?
C16 O8 Dy3 128.6(5) . . ?
N3 C17 H17A 109.1 . . ?
N3 C17 H17B 109.1 . . ?
N3 C17 C18 112.5(8) . . ?
H17A C17 H17B 107.8 . . ?
C18 C17 H17A 109.1 . . ?
C18 C17 H17B 109.1 . . ?
C17 C18 H18A 109.9 . . ?
C17 C18 H18B 109.9 . . ?
H18A C18 H18B 108.3 . . ?
O9 C18 C17 109.0(8) . . ?
O9 C18 H18A 109.9 . . ?
O9 C18 H18B 109.9 . . ?
Dy2 O9 H9 107(7) . . ?
C18 O9 Dy2 122.9(6) . . ?
C18 O9 H9 114(7) . . ?
C19 N4 Dy3 107.3(5) . . ?
C19 N4 C21 109.1(8) . . ?
C21 N4 Dy3 105.9(5) . . ?
C23 N4 Dy3 111.1(6) . . ?
C23 N4 C19 113.1(7) . . ?
C23 N4 C21 110.0(8) . . ?
N4 C19 H19A 109.0 . . ?
N4 C19 H19B 109.0 . . ?
N4 C19 C20 113.0(7) . . ?
H19A C19 H19B 107.8 . . ?
C20 C19 H19A 109.0 . . ?
C20 C19 H19B 109.0 . . ?
C19 C20 H20A 109.0 . . ?
C19 C20 H20B 109.0 . . ?
H20A C20 H20B 107.8 . . ?
O10 C20 C19 112.8(8) . . ?
O10 C20 H20A 109.0 . . ?
O10 C20 H20B 109.0 . . ?
Dy3 O10 Dy2 111.5(2) . . ?
C20 O10 Dy2 132.7(5) . . ?
C20 O10 Dy3 115.3(5) . . ?
N4 C21 H21A 108.9 . . ?
N4 C21 H21B 108.9 . . ?
H21A C21 H21B 107.7 . . ?
C22 C21 N4 113.2(8) . . ?
C22 C21 H21A 108.9 . . ?
C22 C21 H21B 108.9 . . ?
C21 C22 H22A 110.1 . . ?
C21 C22 H22B 110.1 . . ?
H22A C22 H22B 108.4 . . ?
O11 C22 C21 108.1(7) . . ?
O11 C22 H22A 110.1 . . ?
O11 C22 H22B 110.1 . . ?
Fe2 O11 Dy3 107.1(2) . . ?
C22 O11 Dy3 125.5(5) . . ?
C22 O11 Fe2 126.6(5) . . ?
N4 C23 H23A 109.4 . . ?
N4 C23 H23B 109.4 . . ?
N4 C23 C24 111.3(8) . . ?
H23A C23 H23B 108.0 . . ?
C24 C23 H23A 109.4 . . ?
C24 C23 H23B 109.4 . . ?
C23 C24 H24A 110.2 . . ?
C23 C24 H24B 110.2 . . ?
H24A C24 H24B 108.5 . . ?
O12 C24 C23 107.4(7) . . ?
O12 C24 H24A 110.2 . . ?
O12 C24 H24B 110.2 . . ?
Dy3 O12 H12 136(7) . . ?
C24 O12 Dy3 120.9(5) . . ?
C24 O12 H12 91(6) . . ?
C25 N5 Fe2 106.1(5) . . ?
C25 N5 C27 112.5(8) . . ?
C27 N5 Fe2 109.0(5) . . ?
C29 N5 Fe2 103.8(6) . . ?
C29 N5 C25 113.5(7) . . ?
C29 N5 C27 111.3(8) . . ?
N5 C25 H25A 110.4 . . ?
N5 C25 H25B 110.4 . . ?
N5 C25 C26 106.6(7) . . ?
H25A C25 H25B 108.6 . . ?
C26 C25 H25A 110.4 . . ?
C26 C25 H25B 110.4 . . ?
C25 C26 H26A 109.7 . . ?
C25 C26 H26B 109.7 . . ?
H26A C26 H26B 108.2 . . ?
O13 C26 C25 109.7(7) . . ?
O13 C26 H26A 109.7 . . ?
O13 C26 H26B 109.7 . . ?
Fe2 O13 Dy3 105.8(2) . . ?
C26 O13 Dy3 120.4(5) . . ?
C26 O13 Fe2 111.5(5) . . ?
N5 C27 H27A 108.6 . . ?
N5 C27 H27B 108.6 . . ?
H27A C27 H27B 107.6 . . ?
C28 C27 N5 114.6(8) . . ?
C28 C27 H27A 108.6 . . ?
C28 C27 H27B 108.6 . . ?
C27 C28 H28A 108.2 . . ?
C27 C28 H28B 108.2 . . ?
H28A C28 H28B 107.4 . . ?
O14 C28 C27 116.3(10) . . ?
O14 C28 H28A 108.2 . . ?
O14 C28 H28B 108.2 . . ?
Fe2 O14 Dy4 102.6(2) . . ?
C28 O14 Dy4 126.4(7) . . ?
C28 O14 Fe2 114.6(6) . . ?
N5 C29 H29A 110.2 . . ?
N5 C29 H29B 110.2 . . ?
N5 C29 C30 107.6(8) . . ?
H29A C29 H29B 108.5 . . ?
C30 C29 H29A 110.2 . . ?
C30 C29 H29B 110.2 . . ?
C29 C30 H30A 109.7 . . ?
C29 C30 H30B 109.7 . . ?
H30A C30 H30B 108.2 . . ?
O15 C30 C29 109.9(8) . . ?
O15 C30 H30A 109.7 . . ?
O15 C30 H30B 109.7 . . ?
C30 O15 Fe2 117.3(6) . . ?
C31A N6 Dy4 106.0(8) . . ?
C31B N6 Dy4 107.9(7) . . ?
C31B N6 C35B 109.5(10) . . ?
C33A N6 Dy4 106.2(8) . . ?
C33A N6 C31A 105.6(11) . . ?
C33B N6 Dy4 111.7(7) . . ?
C33B N6 C31B 112.5(11) . . ?
C33B N6 C35B 111.6(11) . . ?
C35A N6 Dy4 114.7(9) . . ?
C35A N6 C31A 110.7(13) . . ?
C35A N6 C33A 113.0(14) . . ?
C35B N6 Dy4 103.2(8) . . ?
N6 C31A H31A 109.6 . . ?
N6 C31A H31B 109.6 . . ?
H31A C31A H31B 108.1 . . ?
C32 C31A N6 110.4(12) . . ?
C32 C31A H31A 109.6 . . ?
C32 C31A H31B 109.6 . . ?
N6 C31B H31C 109.6 . . ?
N6 C31B H31D 109.6 . . ?
H31C C31B H31D 108.1 . . ?
C32 C31B N6 110.4(11) . . ?
C32 C31B H31C 109.6 . . ?
C32 C31B H31D 109.6 . . ?
C31A C32 H32A 107.7 . . ?
C31A C32 H32B 107.7 . . ?
C31B C32 H32C 109.2 . . ?
C31B C32 H32D 109.2 . . ?
H32A C32 H32B 107.1 . . ?
H32C C32 H32D 107.9 . . ?
O16 C32 C31A 118.5(11) . . ?
O16 C32 C31B 112.0(11) . . ?
O16 C32 H32A 107.7 . . ?
O16 C32 H32B 107.7 . . ?
O16 C32 H32C 109.2 . . ?
O16 C32 H32D 109.2 . . ?
Fe2 O16 Dy4 104.2(3) . . ?
C32 O16 Dy4 119.6(5) . . ?
C32 O16 Fe2 124.6(6) . . ?
N6 C33A H33A 108.8 . . ?
N6 C33A H33B 108.8 . . ?
H33A C33A H33B 107.7 . . ?
C34 C33A N6 113.6(11) . . ?
C34 C33A H33A 108.8 . . ?
C34 C33A H33B 108.8 . . ?
N6 C33B H33C 108.7 . . ?
N6 C33B H33D 108.7 . . ?
H33C C33B H33D 107.6 . . ?
C34 C33B N6 114.1(11) . . ?
C34 C33B H33C 108.7 . . ?
C34 C33B H33D 108.7 . . ?
C33A C34 H34A 108.5 . . ?
C33A C34 H34B 108.5 . . ?
C33B C34 H34C 109.4 . . ?
C33B C34 H34D 109.4 . . ?
H34A C34 H34B 107.5 . . ?
H34C C34 H34D 108.0 . . ?
O17 C34 C33A 115.1(10) . . ?
O17 C34 C33B 111.4(10) . . ?
O17 C34 H34A 108.5 . . ?
O17 C34 H34B 108.5 . . ?
O17 C34 H34C 109.4 . . ?
O17 C34 H34D 109.4 . . ?
Fe3 O17 Dy4 107.6(3) . . ?
C34 O17 Dy4 122.5(6) . . ?
C34 O17 Fe3 129.9(6) . . ?
N6 C35A H35A 109.3 . . ?
N6 C35A H35B 109.3 . . ?
H35A C35A H35B 108.0 . . ?
C36 C35A N6 111.6(13) . . ?
C36 C35A H35A 109.3 . . ?
C36 C35A H35B 109.3 . . ?
N6 C35B H35C 108.7 . . ?
N6 C35B H35D 108.7 . . ?
H35C C35B H35D 107.6 . . ?
C36 C35B N6 114.4(11) . . ?
C36 C35B H35C 108.7 . . ?
C36 C35B H35D 108.7 . . ?
C35A C36 H36A 109.0 . . ?
C35A C36 H36B 109.0 . . ?
C35B C36 H36C 108.9 . . ?
C35B C36 H36D 108.9 . . ?
C35B C36 O18 113.6(10) . . ?
H36A C36 H36B 107.8 . . ?
H36C C36 H36D 107.7 . . ?
O18 C36 C35A 112.8(12) . . ?
O18 C36 H36A 109.0 . . ?
O18 C36 H36B 109.0 . . ?
O18 C36 H36C 108.9 . . ?
O18 C36 H36D 108.9 . . ?
Dy4 O18 H18 118(5) . . ?
C36 O18 Dy4 118.7(6) . . ?
C36 O18 H18 93(5) . . ?
C37 N7 Fe3 106.5(5) . . ?
C37 N7 C39 112.8(8) . . ?
C39 N7 Fe3 108.4(5) . . ?
C41 N7 Fe3 102.9(6) . . ?
C41 N7 C37 113.7(7) . . ?
C41 N7 C39 111.7(8) . . ?
N7 C37 H37A 109.8 . . ?
N7 C37 H37B 109.8 . . ?
N7 C37 C38 109.3(7) . . ?
H37A C37 H37B 108.3 . . ?
C38 C37 H37A 109.8 . . ?
C38 C37 H37B 109.8 . . ?
C37 C38 H38A 110.1 . . ?
C37 C38 H38B 110.1 . . ?
H38A C38 H38B 108.4 . . ?
O19 C38 C37 108.0(7) . . ?
O19 C38 H38A 110.1 . . ?
O19 C38 H38B 110.1 . . ?
Fe3 O19 Dy4 106.7(2) . . ?
C38 O19 Dy4 121.9(5) . . ?
C38 O19 Fe3 115.9(5) . . ?
N7 C39 H39A 109.0 . . ?
N7 C39 H39B 109.0 . . ?
N7 C39 C40 113.1(7) . . ?
H39A C39 H39B 107.8 . . ?
C40 C39 H39A 109.0 . . ?
C40 C39 H39B 109.0 . . ?
C39 C40 H40A 109.5 . . ?
C39 C40 H40B 109.5 . . ?
H40A C40 H40B 108.1 . . ?
O20 C40 C39 110.8(8) . . ?
O20 C40 H40A 109.5 . . ?
O20 C40 H40B 109.5 . . ?
Fe3 O20 Dy5 105.3(2) . . ?
C40 O20 Dy5 134.5(5) . . ?
C40 O20 Fe3 118.7(5) . . ?
N7 C41 H41A 109.7 . . ?
N7 C41 H41B 109.7 . . ?
N7 C41 C42 109.9(8) . . ?
H41A C41 H41B 108.2 . . ?
C42 C41 H41A 109.7 . . ?
C42 C41 H41B 109.7 . . ?
C41 C42 H42A 109.2 . . ?
C41 C42 H42B 109.2 . . ?
H42A C42 H42B 107.9 . . ?
O21 C42 C41 112.1(9) . . ?
O21 C42 H42A 109.2 . . ?
O21 C42 H42B 109.2 . . ?
C42 O21 Fe3 117.7(6) . . ?
C43 N8 Dy5 109.7(5) . . ?
C43 N8 C45 112.1(7) . . ?
C43 N8 C47 109.9(7) . . ?
C45 N8 Dy5 106.8(5) . . ?
C45 N8 C47 110.9(7) . . ?
C47 N8 Dy5 107.4(5) . . ?
N8 C43 H43A 108.9 . . ?
N8 C43 H43B 108.9 . . ?
N8 C43 C44 113.5(7) . . ?
H43A C43 H43B 107.7 . . ?
C44 C43 H43A 108.9 . . ?
C44 C43 H43B 108.9 . . ?
C43 C44 H44A 109.7 . . ?
C43 C44 H44B 109.7 . . ?
H44A C44 H44B 108.2 . . ?
O22 C44 C43 109.8(7) . . ?
O22 C44 H44A 109.7 . . ?
O22 C44 H44B 109.7 . . ?
Fe3 O22 Dy5 107.3(2) . . ?
C44 O22 Dy5 118.8(5) . . ?
C44 O22 Fe3 130.8(6) . . ?
N8 C45 H45A 109.6 . . ?
N8 C45 H45B 109.6 . . ?
N8 C45 C46 110.3(8) . . ?
H45A C45 H45B 108.1 . . ?
C46 C45 H45A 109.6 . . ?
C46 C45 H45B 109.6 . . ?
C45 C46 H46A 109.8 . . ?
C45 C46 H46B 109.8 . . ?
H46A C46 H46B 108.3 . . ?
O23 C46 C45 109.3(7) . . ?
O23 C46 H46A 109.8 . . ?
O23 C46 H46B 109.8 . . ?
Dy6 O23 Dy5 111.0(3) . . ?
C46 O23 Dy5 124.1(6) . . ?
C46 O23 Dy6 124.2(6) . . ?
N8 C47 H47A 109.0 . . ?
N8 C47 H47B 109.0 . . ?
H47A C47 H47B 107.8 . . ?
C48 C47 N8 112.8(7) . . ?
C48 C47 H47A 109.0 . . ?
C48 C47 H47B 109.0 . . ?
C47 C48 H48A 109.5 . . ?
C47 C48 H48B 109.5 . . ?
H48A C48 H48B 108.1 . . ?
O24 C48 C47 110.7(8) . . ?
O24 C48 H48A 109.5 . . ?
O24 C48 H48B 109.5 . . ?
Dy5 O24 H24 93(5) . . ?
C48 O24 Dy5 122.2(5) . . ?
C48 O24 H24 105(6) . . ?
C49 N9 Dy6 106.8(5) . . ?
C51 N9 Dy6 104.4(6) . . ?
C51 N9 C49 116.7(8) . . ?
C51 N9 C53 107.3(8) . . ?
C53 N9 Dy6 110.9(6) . . ?
C53 N9 C49 110.5(8) . . ?
N9 C49 H49A 108.7 . . ?
N9 C49 H49B 108.7 . . ?
N9 C49 C50 114.1(7) . . ?
H49A C49 H49B 107.6 . . ?
C50 C49 H49A 108.7 . . ?
C50 C49 H49B 108.7 . . ?
C49 C50 H50A 109.8 . . ?
C49 C50 H50B 109.8 . . ?
H50A C50 H50B 108.2 . . ?
O25 C50 C49 109.4(7) . . ?
O25 C50 H50A 109.8 . . ?
O25 C50 H50B 109.8 . . ?
Dy6 O25 Dy5 110.3(2) . . ?
C50 O25 Dy5 135.0(5) . . ?
C50 O25 Dy6 114.2(5) . . ?
N9 C51 H51A 109.2 . . ?
N9 C51 H51B 109.2 . . ?
N9 C51 C52 112.1(9) . . ?
H51A C51 H51B 107.9 . . ?
C52 C51 H51A 109.2 . . ?
C52 C51 H51B 109.2 . . ?
C51 C52 H52A 109.6 . . ?
C51 C52 H52B 109.6 . . ?
H52A C52 H52B 108.1 . . ?
O26 C52 C51 110.4(9) . . ?
O26 C52 H52A 109.6 . . ?
O26 C52 H52B 109.6 . . ?
Fe4 O26 Dy6 106.4(3) . . ?
C52 O26 Dy6 123.3(6) . . ?
C52 O26 Fe4 130.2(6) . . ?
N9 C53 H53A 109.3 . . ?
N9 C53 H53B 109.3 . . ?
N9 C53 C54 111.6(9) . . ?
H53A C53 H53B 108.0 . . ?
C54 C53 H53A 109.3 . . ?
C54 C53 H53B 109.3 . . ?
C53 C54 H54A 109.5 . . ?
C53 C54 H54B 109.5 . . ?
H54A C54 H54B 108.1 . . ?
O27 C54 C53 110.7(9) . . ?
O27 C54 H54A 109.5 . . ?
O27 C54 H54B 109.5 . . ?
Dy6 O27 H27 120(6) . . ?
C54 O27 Dy6 120.7(6) . . ?
C54 O27 H27 96(8) . . ?
C55 N10 Fe4 106.0(6) . . ?
C55 N10 C57 112.0(8) . . ?
C57 N10 Fe4 108.2(6) . . ?
C59 N10 Fe4 101.3(7) . . ?
C59 N10 C55 116.1(8) . . ?
C59 N10 C57 112.2(8) . . ?
N10 C55 H55A 109.6 . . ?
N10 C55 H55B 109.6 . . ?
N10 C55 C56 110.3(8) . . ?
H55A C55 H55B 108.1 . . ?
C56 C55 H55A 109.6 . . ?
C56 C55 H55B 109.6 . . ?
C55 C56 H56A 110.0 . . ?
C55 C56 H56B 110.0 . . ?
H56A C56 H56B 108.4 . . ?
O28 C56 C55 108.6(8) . . ?
O28 C56 H56A 110.0 . . ?
O28 C56 H56B 110.0 . . ?
Fe4 O28 Dy6 106.5(3) . . ?
C56 O28 Dy6 122.1(5) . . ?
C56 O28 Fe4 112.7(5) . . ?
N10 C57 H57A 109.1 . . ?
N10 C57 H57B 109.1 . . ?
N10 C57 C58 112.6(9) . . ?
H57A C57 H57B 107.8 . . ?
C58 C57 H57A 109.1 . . ?
C58 C57 H57B 109.1 . . ?
C57 C58 H58A 109.6 . . ?
C57 C58 H58B 109.6 . . ?
H58A C58 H58B 108.1 . . ?
O29 C58 C57 110.4(9) . . ?
O29 C58 H58A 109.6 . . ?
O29 C58 H58B 109.6 . . ?
Fe4 O29 Dy1 104.0(3) . 16 ?
C58 O29 Dy1 136.9(6) . 16 ?
C58 O29 Fe4 117.7(6) . . ?
N10 C59 H59A 109.5 . . ?
N10 C59 H59B 109.5 . . ?
N10 C59 C60 110.8(9) . . ?
H59A C59 H59B 108.1 . . ?
C60 C59 H59A 109.5 . . ?
C60 C59 H59B 109.5 . . ?
C59 C60 H60A 109.5 . . ?
C59 C60 H60B 109.5 . . ?
H60A C60 H60B 108.1 . . ?
O30 C60 C59 110.5(9) . . ?
O30 C60 H60A 109.5 . . ?
O30 C60 H60B 109.5 . . ?
C60 O30 Fe4 118.1(7) . . ?
O31 N11 Dy1 59.6(5) . . ?
O32 N11 Dy1 56.7(5) . . ?
O32 N11 O31 116.3(9) . . ?
O33 N11 Dy1 176.8(8) . . ?
O33 N11 O31 120.8(9) . . ?
O33 N11 O32 122.8(10) . . ?
N11 O31 Dy1 94.6(6) . . ?
N11 O32 Dy1 98.2(6) . . ?
O34 N12 Dy2 59.6(5) . . ?
O35 N12 Dy2 59.2(5) . . ?
O35 N12 O34 117.4(9) . . ?
O36 N12 Dy2 166.5(8) . . ?
O36 N12 O34 121.3(11) . . ?
O36 N12 O35 121.3(10) . . ?
N12 O34 Dy2 94.4(6) . . ?
N12 O35 Dy2 94.7(5) . . ?
O37 N13 Dy3 57.9(4) . . ?
O38 N13 Dy3 57.6(4) . . ?
O38 N13 O37 115.2(7) . . ?
O39 N13 Dy3 175.8(6) . . ?
O39 N13 O37 122.5(8) . . ?
O39 N13 O38 122.3(8) . . ?
N13 O37 Dy3 96.2(5) . . ?
N13 O38 Dy3 96.8(5) . . ?
O40 N14 Dy4 60.2(4) . . ?
O40 N14 O41 117.3(7) . . ?
O41 N14 Dy4 57.3(4) . . ?
O42 N14 Dy4 176.8(7) . . ?
O42 N14 O40 121.1(9) . . ?
O42 N14 O41 121.5(9) . . ?
N14 O40 Dy4 93.5(5) . . ?
N14 O41 Dy4 96.8(5) . . ?
O43 N15 Dy5 61.5(4) . . ?
O43 N15 O44 118.7(7) . . ?
O44 N15 Dy5 57.9(4) . . ?
O45 N15 Dy5 165.4(7) . . ?
O45 N15 O43 121.3(8) . . ?
O45 N15 O44 119.7(8) . . ?
N15 O43 Dy5 92.5(4) . . ?
N15 O44 Dy5 96.2(5) . . ?
O46 N16 Dy6 59.4(5) . . ?
O46 N16 O47 118.6(8) . . ?
O47 N16 Dy6 59.2(5) . . ?
O48 N16 Dy6 176.2(7) . . ?
O48 N16 O46 121.0(9) . . ?
O48 N16 O47 120.4(10) . . ?
N16 O46 Dy6 95.3(6) . . ?
N16 O47 Dy6 94.8(6) . . ?
N71 C71 C72 178.5(16) . . ?
C71 C72 H72A 109.5 . . ?
C71 C72 H72B 109.5 . . ?
C71 C72 H72C 109.5 . . ?
H72A C72 H72B 109.5 . . ?
H72A C72 H72C 109.5 . . ?
H72B C72 H72C 109.5 . . ?
N72 C73 C74 170(3) . . ?
C73 C74 H74A 109.5 . . ?
C73 C74 H74B 109.5 . . ?
C73 C74 H74C 109.5 . . ?
H74A C74 H74B 109.5 . . ?
H74A C74 H74C 109.5 . . ?
H74B C74 H74C 109.5 . . ?
C81 O81 H81 109.5 . . ?
O81 C81 H81A 109.5 . . ?
O81 C81 H81B 109.5 . . ?
O81 C81 H81C 109.5 . . ?
H81A C81 H81B 109.5 . . ?
H81A C81 H81C 109.5 . . ?
H81B C81 H81C 109.5 . . ?

loop_
_geom_bond_atom_site_label_1
_geom_bond_atom_site_label_2
_geom_bond_distance
_geom_bond_site_symmetry_2
_geom_bond_publ_flag
Dy1 Fe1 3.4404(15) . ?
Dy1 Fe4 3.3827(13) 16 ?
Dy1 N1 2.585(9) . ?
Dy1 O1 2.323(6) . ?
Dy1 O2 2.275(7) . ?
Dy1 O3 2.380(8) . ?
Dy1 O4 2.304(6) . ?
Dy1 O29 2.252(6) 16 ?
Dy1 O31 2.527(7) . ?
Dy1 O32 2.466(8) . ?
Dy2 Dy3 3.7454(5) . ?
Dy2 Fe1 3.4119(13) . ?
Dy2 O5 2.268(6) . ?
Dy2 N3 2.591(8) . ?
Dy2 O7 2.298(6) . ?
Dy2 O8 2.310(6) . ?
Dy2 O9 2.454(7) . ?
Dy2 O10 2.279(6) . ?
Dy2 O34 2.490(7) . ?
Dy2 O35 2.480(7) . ?
Dy3 Fe2 3.4786(12) . ?
Dy3 O8 2.280(5) . ?
Dy3 N4 2.580(7) . ?
Dy3 O10 2.252(6) . ?
Dy3 O11 2.325(6) . ?
Dy3 O12 2.489(6) . ?
Dy3 O13 2.320(5) . ?
Dy3 O37 2.489(6) . ?
Dy3 O38 2.484(6) . ?
Dy4 Fe2 3.3796(12) . ?
Dy4 Fe3 3.4700(12) . ?
Dy4 O14 2.292(6) . ?
Dy4 N6 2.565(8) . ?
Dy4 O16 2.290(6) . ?
Dy4 O17 2.293(6) . ?
Dy4 O18 2.395(6) . ?
Dy4 O19 2.312(5) . ?
Dy4 O40 2.505(6) . ?
Dy4 O41 2.443(6) . ?
Dy5 Dy6 3.7432(6) . ?
Dy5 Fe3 3.4263(12) . ?
Dy5 O20 2.258(6) . ?
Dy5 N8 2.590(7) . ?
Dy5 O22 2.284(6) . ?
Dy5 O23 2.302(6) . ?
Dy5 O24 2.425(6) . ?
Dy5 O25 2.274(6) . ?
Dy5 O43 2.551(6) . ?
Dy5 O44 2.471(6) . ?
Dy6 Fe4 3.4410(14) . ?
Dy6 O23 2.241(6) . ?
Dy6 N9 2.575(8) . ?
Dy6 O25 2.287(6) . ?
Dy6 O26 2.279(7) . ?
Dy6 O27 2.498(8) . ?
Dy6 O28 2.289(6) . ?
Dy6 O46 2.505(8) . ?
Dy6 O47 2.499(8) . ?
Fe1 O2 2.009(7) . ?
Fe1 N2 2.230(8) . ?
Fe1 O4 1.995(6) . ?
Fe1 O5 2.027(6) . ?
Fe1 O6 1.997(7) . ?
Fe1 O7 1.960(6) . ?
Fe2 O11 1.991(6) . ?
Fe2 N5 2.195(7) . ?
Fe2 O13 2.036(5) . ?
Fe2 O14 2.035(6) . ?
Fe2 O15 2.000(6) . ?
Fe2 O16 1.987(6) . ?
Fe3 O17 2.002(6) . ?
Fe3 N7 2.243(7) . ?
Fe3 O19 2.006(6) . ?
Fe3 O20 2.050(6) . ?
Fe3 O21 1.994(7) . ?
Fe3 O22 1.965(6) . ?
Fe4 O1 1.979(7) 16 ?
Fe4 O26 2.014(7) . ?
Fe4 N10 2.204(9) . ?
Fe4 O28 2.000(6) . ?
Fe4 O29 2.038(6) . ?
Fe4 O30 1.973(6) . ?
N1 C1 1.485(16) . ?
N1 C3 1.472(15) . ?
N1 C5 1.461(17) . ?
C1 H1A 0.9900 . ?
C1 H1B 0.9900 . ?
C1 C2 1.512(15) . ?
C2 H2A 0.9900 . ?
C2 H2B 0.9900 . ?
C2 O1 1.447(12) . ?
C3 H3A 0.9900 . ?
C3 H3B 0.9900 . ?
C3 C4 1.496(18) . ?
C4 H4A 0.9900 . ?
C4 H4B 0.9900 . ?
C4 O2 1.430(13) . ?
C5 H5A 0.9900 . ?
C5 H5B 0.9900 . ?
C5 C6 1.44(2) . ?
C6 H6A 0.9900 . ?
C6 H6B 0.9900 . ?
C6 O3 1.460(15) . ?
O3 H3 0.98(3) . ?
N2 C7 1.468(15) . ?
N2 C9 1.502(15) . ?
N2 C11 1.494(16) . ?
C7 H7A 0.9900 . ?
C7 H7B 0.9900 . ?
C7 C8 1.484(18) . ?
C8 H8A 0.9900 . ?
C8 H8B 0.9900 . ?
C8 O4 1.421(11) . ?
C9 H9A 0.9900 . ?
C9 H9B 0.9900 . ?
C9 C10 1.527(15) . ?
C10 H10A 0.9900 . ?
C10 H10B 0.9900 . ?
C10 O5 1.416(10) . ?
C11 H11A 0.9900 . ?
C11 H11B 0.9900 . ?
C11 C12 1.56(2) . ?
C12 H12A 0.9900 . ?
C12 H12B 0.9900 . ?
C12 O6 1.374(15) . ?
N3 C13 1.467(13) . ?
N3 C15 1.490(12) . ?
N3 C17 1.487(13) . ?
C13 H13A 0.9900 . ?
C13 H13B 0.9900 . ?
C13 C14 1.543(13) . ?
C14 H14A 0.9900 . ?
C14 H14B 0.9900 . ?
C14 O7 1.426(10) . ?
C15 H15A 0.9900 . ?
C15 H15B 0.9900 . ?
C15 C16 1.528(13) . ?
C16 H16A 0.9900 . ?
C16 H16B 0.9900 . ?
C16 O8 1.433(10) . ?
C17 H17A 0.9900 . ?
C17 H17B 0.9900 . ?
C17 C18 1.552(16) . ?
C18 H18A 0.9900 . ?
C18 H18B 0.9900 . ?
C18 O9 1.425(12) . ?
O9 H9 0.97(4) . ?
N4 C19 1.531(13) . ?
N4 C21 1.502(11) . ?
N4 C23 1.454(13) . ?
C19 H19A 0.9900 . ?
C19 H19B 0.9900 . ?
C19 C20 1.470(14) . ?
C20 H20A 0.9900 . ?
C20 H20B 0.9900 . ?
C20 O10 1.438(10) . ?
C21 H21A 0.9900 . ?
C21 H21B 0.9900 . ?
C21 C22 1.484(15) . ?
C22 H22A 0.9900 . ?
C22 H22B 0.9900 . ?
C22 O11 1.419(10) . ?
C23 H23A 0.9900 . ?
C23 H23B 0.9900 . ?
C23 C24 1.526(13) . ?
C24 H24A 0.9900 . ?
C24 H24B 0.9900 . ?
C24 O12 1.417(11) . ?
O12 H12 0.91(3) . ?
N5 C25 1.497(12) . ?
N5 C27 1.473(12) . ?
N5 C29 1.495(12) . ?
C25 H25A 0.9900 . ?
C25 H25B 0.9900 . ?
C25 C26 1.534(13) . ?
C26 H26A 0.9900 . ?
C26 H26B 0.9900 . ?
C26 O13 1.407(10) . ?
C27 H27A 0.9900 . ?
C27 H27B 0.9900 . ?
C27 C28 1.450(14) . ?
C28 H28A 0.9900 . ?
C28 H28B 0.9900 . ?
C28 O14 1.380(12) . ?
C29 H29A 0.9900 . ?
C29 H29B 0.9900 . ?
C29 C30 1.534(16) . ?
C30 H30A 0.9900 . ?
C30 H30B 0.9900 . ?
C30 O15 1.448(13) . ?
N6 C31A 1.533(14) . ?
N6 C31B 1.516(13) . ?
N6 C33A 1.510(13) . ?
N6 C33B 1.498(13) . ?
N6 C35A 1.517(15) . ?
N6 C35B 1.517(13) . ?
C31A H31A 0.9900 . ?
C31A H31B 0.9900 . ?
C31A C32 1.434(15) . ?
C31B H31C 0.9900 . ?
C31B H31D 0.9900 . ?
C31B C32 1.452(14) . ?
C32 H32A 0.9900 . ?
C32 H32B 0.9900 . ?
C32 H32C 0.9900 . ?
C32 H32D 0.9900 . ?
C32 O16 1.426(11) . ?
C33A H33A 0.9900 . ?
C33A H33B 0.9900 . ?
C33A C34 1.443(14) . ?
C33B H33C 0.9900 . ?
C33B H33D 0.9900 . ?
C33B C34 1.448(14) . ?
C34 H34A 0.9900 . ?
C34 H34B 0.9900 . ?
C34 H34C 0.9900 . ?
C34 H34D 0.9900 . ?
C34 O17 1.406(11) . ?
C35A H35A 0.9900 . ?
C35A H35B 0.9900 . ?
C35A C36 1.466(16) . ?
C35B H35C 0.9900 . ?
C35B H35D 0.9900 . ?
C35B C36 1.418(14) . ?
C36 H36A 0.9900 . ?
C36 H36B 0.9900 . ?
C36 H36C 0.9900 . ?
C36 H36D 0.9900 . ?
C36 O18 1.448(12) . ?
O18 H18 0.98(4) . ?
N7 C37 1.506(12) . ?
N7 C39 1.501(12) . ?
N7 C41 1.453(12) . ?
C37 H37A 0.9900 . ?
C37 H37B 0.9900 . ?
C37 C38 1.532(12) . ?
C38 H38A 0.9900 . ?
C38 H38B 0.9900 . ?
C38 O19 1.423(9) . ?
C39 H39A 0.9900 . ?
C39 H39B 0.9900 . ?
C39 C40 1.497(14) . ?
C40 H40A 0.9900 . ?
C40 H40B 0.9900 . ?
C40 O20 1.429(10) . ?
C41 H41A 0.9900 . ?
C41 H41B 0.9900 . ?
C41 C42 1.501(15) . ?
C42 H42A 0.9900 . ?
C42 H42B 0.9900 . ?
C42 O21 1.403(13) . ?
N8 C43 1.491(12) . ?
N8 C45 1.478(12) . ?
N8 C47 1.480(11) . ?
C43 H43A 0.9900 . ?
C43 H43B 0.9900 . ?
C43 C44 1.539(12) . ?
C44 H44A 0.9900 . ?
C44 H44B 0.9900 . ?
C44 O22 1.438(9) . ?
C45 H45A 0.9900 . ?
C45 H45B 0.9900 . ?
C45 C46 1.533(14) . ?
C46 H46A 0.9900 . ?
C46 H46B 0.9900 . ?
C46 O23 1.424(11) . ?
C47 H47A 0.9900 . ?
C47 H47B 0.9900 . ?
C47 C48 1.496(14) . ?
C48 H48A 0.9900 . ?
C48 H48B 0.9900 . ?
C48 O24 1.443(11) . ?
O24 H24 0.97(3) . ?
N9 C49 1.486(13) . ?
N9 C51 1.455(13) . ?
N9 C53 1.471(13) . ?
C49 H49A 0.9900 . ?
C49 H49B 0.9900 . ?
C49 C50 1.526(13) . ?
C50 H50A 0.9900 . ?
C50 H50B 0.9900 . ?
C50 O25 1.421(10) . ?
C51 H51A 0.9900 . ?
C51 H51B 0.9900 . ?
C51 C52 1.497(15) . ?
C52 H52A 0.9900 . ?
C52 H52B 0.9900 . ?
C52 O26 1.392(11) . ?
C53 H53A 0.9900 . ?
C53 H53B 0.9900 . ?
C53 C54 1.494(16) . ?
C54 H54A 0.9900 . ?
C54 H54B 0.9900 . ?
C54 O27 1.440(13) . ?
O27 H27 0.94(4) . ?
N10 C55 1.477(13) . ?
N10 C57 1.473(12) . ?
N10 C59 1.483(12) . ?
C55 H55A 0.9900 . ?
C55 H55B 0.9900 . ?
C55 C56 1.531(14) . ?
C56 H56A 0.9900 . ?
C56 H56B 0.9900 . ?
C56 O28 1.448(11) . ?
C57 H57A 0.9900 . ?
C57 H57B 0.9900 . ?
C57 C58 1.500(14) . ?
C58 H58A 0.9900 . ?
C58 H58B 0.9900 . ?
C58 O29 1.405(12) . ?
C59 H59A 0.9900 . ?
C59 H59B 0.9900 . ?
C59 C60 1.539(17) . ?
C60 H60A 0.9900 . ?
C60 H60B 0.9900 . ?
C60 O30 1.398(14) . ?
N11 O31 1.277(12) . ?
N11 O32 1.253(11) . ?
N11 O33 1.220(12) . ?
N12 O34 1.264(12) . ?
N12 O35 1.271(12) . ?
N12 O36 1.227(12) . ?
N13 O37 1.285(10) . ?
N13 O38 1.273(10) . ?
N13 O39 1.206(10) . ?
N14 O40 1.282(11) . ?
N14 O41 1.267(10) . ?
N14 O42 1.211(10) . ?
N15 O43 1.268(9) . ?
N15 O44 1.272(10) . ?
N15 O45 1.219(10) . ?
N16 O46 1.243(12) . ?
N16 O47 1.276(11) . ?
N16 O48 1.250(11) . ?
N71 C71 1.134(16) . ?
C71 C72 1.478(18) . ?
C72 H72A 0.9800 . ?
C72 H72B 0.9800 . ?
C72 H72C 0.9800 . ?
N72 C73 1.11(2) . ?
C73 C74 1.55(3) . ?
C74 H74A 0.9800 . ?
C74 H74B 0.9800 . ?
C74 H74C 0.9800 . ?
O81 H81 0.8400 . ?
O81 C81 1.32(2) . ?
C81 H81A 0.9800 . ?
C81 H81B 0.9800 . ?
C81 H81C 0.9800 . ?

loop_
_geom_hbond_atom_site_label_D
_geom_hbond_atom_site_label_H
_geom_hbond_atom_site_label_A
_geom_hbond_distance_DH
_geom_hbond_distance_HA
_geom_hbond_distance_DA
_geom_hbond_angle_DHA
_geom_hbond_site_symmetry_A
_geom_hbond_publ_flag
O3 H3 O30 0.98(3) 1.63(3) 2.581(10) 165(11) 16 yes
O9 H9 O6 0.97(4) 1.60(4) 2.486(11) 149(7) . yes
O12 H12 O43 0.91(3) 2.14(3) 2.990(8) 154(7) 17_666 yes
O18 H18 O15 0.98(4) 1.64(4) 2.529(9) 148(7) . yes
O24 H24 O21 0.97(3) 1.63(3) 2.559(9) 158(8) . yes
O27 H27 O44 0.94(4) 2.16(4) 2.986(10) 145(7) . yes
O81 H81 O9 0.84 1.94 2.737(15) 157.7 . yes

loop_
_geom_torsion_atom_site_label_1
_geom_torsion_atom_site_label_2
_geom_torsion_atom_site_label_3
_geom_torsion_atom_site_label_4
_geom_torsion
_geom_torsion_site_symmetry_1
_geom_torsion_site_symmetry_2
_geom_torsion_site_symmetry_3
_geom_torsion_site_symmetry_4
_geom_torsion_publ_flag
Dy1 N1 C1 C2 -51.4(10) . . . . ?
Dy1 N1 C3 C4 -47.7(13) . . . . ?
Dy1 N1 C5 C6 -25.2(13) . . . . ?
Dy2 N3 C13 C14 -24.4(10) . . . . ?
Dy2 N3 C15 C16 48.7(9) . . . . ?
Dy2 N3 C17 C18 -52.4(10) . . . . ?
Dy3 N4 C19 C20 20.2(9) . . . . ?
Dy3 N4 C21 C22 -47.4(10) . . . . ?
Dy3 N4 C23 C24 47.6(9) . . . . ?
Dy4 N6 C31A C32 42.5(17) . . . . ?
Dy4 N6 C31B C32 -38.7(14) . . . . ?
Dy4 N6 C33A C34 40.3(16) . . . . ?
Dy4 N6 C33B C34 -19.1(17) . . . . ?
Dy4 N6 C35A C36 21(2) . . . . ?
Dy4 N6 C35B C36 -52.1(14) . . . . ?
Dy5 N8 C43 C44 22.9(9) . . . . ?
Dy5 N8 C45 C46 -47.4(9) . . . . ?
Dy5 N8 C47 C48 50.4(9) . . . . ?
Dy6 N9 C49 C50 -24.5(9) . . . . ?
Dy6 N9 C51 C52 48.4(9) . . . . ?
Dy6 N9 C53 C54 -49.2(10) . . . . ?
Fe1 N2 C7 C8 28.9(12) . . . . ?
Fe1 N2 C9 C10 -37.7(10) . . . . ?
Fe1 N2 C11 C12 -45.5(13) . . . . ?
Fe2 N5 C25 C26 38.5(8) . . . . ?
Fe2 N5 C27 C28 3.7(14) . . . . ?
Fe2 N5 C29 C30 -49.0(9) . . . . ?
Fe3 N7 C37 C38 -33.2(8) . . . . ?
Fe3 N7 C39 C40 27.7(11) . . . . ?
Fe3 N7 C41 C42 45.8(9) . . . . ?
Fe4 N10 C55 C56 -33.7(9) . . . . ?
Fe4 N10 C57 C58 30.4(10) . . . . ?
Fe4 N10 C59 C60 45.5(9) . . . . ?
N1 C1 C2 O1 49.6(13) . . . . ?
N1 C3 C4 O2 35.0(16) . . . . ?
N1 C5 C6 O3 49.7(15) . . . . ?
C1 N1 C3 C4 66.1(13) . . . . ?
C1 N1 C5 C6 -143.2(11) . . . . ?
C1 C2 O1 Dy1 -21.4(13) . . . . ?
C1 C2 O1 Fe4 -155.2(8) . . . 16 ?
C3 N1 C1 C2 -165.4(9) . . . . ?
C3 N1 C5 C6 94.3(14) . . . . ?
C3 C4 O2 Dy1 -0.5(15) . . . . ?
C3 C4 O2 Fe1 -175.4(8) . . . . ?
C5 N1 C1 C2 70.6(13) . . . . ?
C5 N1 C3 C4 -170.7(12) . . . . ?
C5 C6 O3 Dy1 -50.1(12) . . . . ?
N2 C7 C8 O4 -48.7(13) . . . . ?
N2 C9 C10 O5 44.6(12) . . . . ?
N2 C11 C12 O6 36.1(18) . . . . ?
C7 N2 C9 C10 81.7(11) . . . . ?
C7 N2 C11 C12 -161.2(11) . . . . ?
C7 C8 O4 Dy1 -86.1(9) . . . . ?
C7 C8 O4 Fe1 45.8(10) . . . . ?
C9 N2 C7 C8 -90.7(11) . . . . ?
C9 N2 C11 C12 68.1(14) . . . . ?
C9 C10 O5 Dy2 125.3(8) . . . . ?
C9 C10 O5 Fe1 -30.7(11) . . . . ?
C11 N2 C7 C8 142.1(11) . . . . ?
C11 N2 C9 C10 -147.8(10) . . . . ?
C11 C12 O6 Fe1 -4.7(16) . . . . ?
N3 C13 C14 O7 46.5(11) . . . . ?
N3 C15 C16 O8 -50.9(11) . . . . ?
N3 C17 C18 O9 44.0(13) . . . . ?
C13 N3 C15 C16 -72.2(10) . . . . ?
C13 N3 C17 C18 68.8(11) . . . . ?
C13 C14 O7 Dy2 -48.1(9) . . . . ?
C13 C14 O7 Fe1 103.9(8) . . . . ?
C15 N3 C13 C14 93.1(9) . . . . ?
C15 N3 C17 C18 -164.5(9) . . . . ?
C15 C16 O8 Dy2 24.5(10) . . . . ?
C15 C16 O8 Dy3 -143.0(6) . . . . ?
C17 N3 C13 C14 -143.4(9) . . . . ?
C17 N3 C15 C16 162.1(9) . . . . ?
C17 C18 O9 Dy2 -11.6(12) . . . . ?
N4 C19 C20 O10 -46.1(10) . . . . ?
N4 C21 C22 O11 46.4(12) . . . . ?
N4 C23 C24 O12 -53.5(11) . . . . ?
C19 N4 C21 C22 67.8(10) . . . . ?
C19 N4 C23 C24 -73.2(10) . . . . ?
C19 C20 O10 Dy2 -119.6(8) . . . . ?
C19 C20 O10 Dy3 51.2(9) . . . . ?
C21 N4 C19 C20 -94.1(9) . . . . ?
C21 N4 C23 C24 164.6(8) . . . . ?
C21 C22 O11 Dy3 -21.3(11) . . . . ?
C21 C22 O11 Fe2 147.5(7) . . . . ?
C23 N4 C19 C20 143.1(8) . . . . ?
C23 N4 C21 C22 -167.6(9) . . . . ?
C23 C24 O12 Dy3 34.2(10) . . . . ?
N5 C25 C26 O13 -55.8(10) . . . . ?
N5 C27 C28 O14 -20.5(19) . . . . ?
N5 C29 C30 O15 43.4(12) . . . . ?
C25 N5 C27 C28 121.1(12) . . . . ?
C25 N5 C29 C30 -163.7(9) . . . . ?
C25 C26 O13 Dy3 -80.7(8) . . . . ?
C25 C26 O13 Fe2 44.1(8) . . . . ?
C27 N5 C25 C26 -80.6(9) . . . . ?
C27 N5 C29 C30 68.2(11) . . . . ?
C27 C28 O14 Dy4 157.5(10) . . . . ?
C27 C28 O14 Fe2 28.1(17) . . . . ?
C29 N5 C25 C26 151.9(8) . . . . ?
C29 N5 C27 C28 -110.2(12) . . . . ?
C29 C30 O15 Fe2 -14.6(12) . . . . ?
N6 C31A C32 O16 -36(2) . . . . ?
N6 C31B C32 O16 51.6(16) . . . . ?
N6 C33A C34 O17 -24.9(19) . . . . ?
N6 C33B C34 O17 37.1(18) . . . . ?
N6 C35A C36 O18 -41(2) . . . . ?
N6 C35B C36 O18 36.4(18) . . . . ?
C31A N6 C33A C34 -72.0(18) . . . . ?
C31A N6 C35A C36 141.3(17) . . . . ?
C31A C32 O16 Dy4 8.3(15) . . . . ?
C31A C32 O16 Fe2 145.5(12) . . . . ?
C31B N6 C33B C34 -140.6(13) . . . . ?
C31B N6 C35B C36 62.6(17) . . . . ?
C31B C32 O16 Dy4 -39.4(12) . . . . ?
C31B C32 O16 Fe2 97.7(11) . . . . ?
C33A N6 C31A C32 154.9(14) . . . . ?
C33A N6 C35A C36 -101(2) . . . . ?
C33A C34 O17 Dy4 -8.0(15) . . . . ?
C33A C34 O17 Fe3 174.1(10) . . . . ?
C33B N6 C31B C32 85.0(16) . . . . ?
C33B N6 C35B C36 -172.2(12) . . . . ?
C33B C34 O17 Dy4 -41.3(14) . . . . ?
C33B C34 O17 Fe3 140.8(10) . . . . ?
C35A N6 C31A C32 -82.5(19) . . . . ?
C35A N6 C33A C34 166.9(14) . . . . ?
C35A C36 O18 Dy4 43.4(15) . . . . ?
C35B N6 C31B C32 -150.3(12) . . . . ?
C35B N6 C33B C34 95.8(16) . . . . ?
C35B C36 O18 Dy4 2.0(14) . . . . ?
N7 C37 C38 O19 49.6(9) . . . . ?
N7 C39 C40 O20 -36.1(12) . . . . ?
N7 C41 C42 O21 -40.3(14) . . . . ?
C37 N7 C39 C40 -90.1(10) . . . . ?
C37 N7 C41 C42 160.6(8) . . . . ?
C37 C38 O19 Dy4 89.8(7) . . . . ?
C37 C38 O19 Fe3 -43.0(8) . . . . ?
C39 N7 C37 C38 85.6(8) . . . . ?
C39 N7 C41 C42 -70.3(11) . . . . ?
C39 C40 O20 Dy5 -136.0(7) . . . . ?
C39 C40 O20 Fe3 27.6(10) . . . . ?
C41 N7 C37 C38 -145.9(8) . . . . ?
C41 N7 C39 C40 140.4(9) . . . . ?
C41 C42 O21 Fe3 10.8(13) . . . . ?
N8 C43 C44 O22 -44.5(10) . . . . ?
N8 C45 C46 O23 48.8(11) . . . . ?
N8 C47 C48 O24 -42.3(11) . . . . ?
C43 N8 C45 C46 72.7(9) . . . . ?
C43 N8 C47 C48 -68.9(9) . . . . ?
C43 C44 O22 Dy5 47.2(9) . . . . ?
C43 C44 O22 Fe3 -110.1(8) . . . . ?
C45 N8 C43 C44 -95.6(9) . . . . ?
C45 N8 C47 C48 166.7(8) . . . . ?
C45 C46 O23 Dy5 -25.0(11) . . . . ?
C45 C46 O23 Dy6 144.1(6) . . . . ?
C47 N8 C43 C44 140.7(8) . . . . ?
C47 N8 C45 C46 -164.1(8) . . . . ?
C47 C48 O24 Dy5 11.2(10) . . . . ?
N9 C49 C50 O25 51.5(10) . . . . ?
N9 C51 C52 O26 -48.0(12) . . . . ?
N9 C53 C54 O27 46.5(12) . . . . ?
C49 N9 C51 C52 -69.3(11) . . . . ?
C49 N9 C53 C54 69.1(11) . . . . ?
C49 C50 O25 Dy5 117.5(8) . . . . ?
C49 C50 O25 Dy6 -53.4(8) . . . . ?
C51 N9 C49 C50 91.8(10) . . . . ?
C51 N9 C53 C54 -162.6(9) . . . . ?
C51 C52 O26 Dy6 20.3(12) . . . . ?
C51 C52 O26 Fe4 -155.1(7) . . . . ?
C53 N9 C49 C50 -145.2(8) . . . . ?
C53 N9 C51 C52 166.1(9) . . . . ?
C53 C54 O27 Dy6 -21.2(11) . . . . ?
N10 C55 C56 O28 50.4(11) . . . . ?
N10 C57 C58 O29 -38.9(12) . . . . ?
N10 C59 C60 O30 -37.8(13) . . . . ?
C55 N10 C57 C58 -86.0(11) . . . . ?
C55 N10 C59 C60 159.8(9) . . . . ?
C55 C56 O28 Dy6 87.0(8) . . . . ?
C55 C56 O28 Fe4 -41.7(9) . . . . ?
C57 N10 C55 C56 84.1(10) . . . . ?
C57 N10 C59 C60 -69.6(12) . . . . ?
C57 C58 O29 Dy1 -135.3(8) . . . 16 ?
C57 C58 O29 Fe4 28.6(11) . . . . ?
C59 N10 C55 C56 -145.2(9) . . . . ?
C59 N10 C57 C58 141.3(10) . . . . ?
C59 C60 O30 Fe4 6.8(12) . . . . ?
O31 N11 O32 Dy1 -0.6(10) . . . . ?
O32 N11 O31 Dy1 0.6(9) . . . . ?
O33 N11 O31 Dy1 -176.3(9) . . . . ?
O33 N11 O32 Dy1 176.2(10) . . . . ?
O34 N12 O35 Dy2 -13.6(9) . . . . ?
O35 N12 O34 Dy2 13.6(9) . . . . ?
O36 N12 O34 Dy2 -164.3(9) . . . . ?
O36 N12 O35 Dy2 164.2(9) . . . . ?
O37 N13 O38 Dy3 6.2(7) . . . . ?
O38 N13 O37 Dy3 -6.2(7) . . . . ?
O39 N13 O37 Dy3 175.1(7) . . . . ?
O39 N13 O38 Dy3 -175.1(7) . . . . ?
O40 N14 O41 Dy4 5.0(8) . . . . ?
O41 N14 O40 Dy4 -4.8(7) . . . . ?
O42 N14 O40 Dy4 176.6(7) . . . . ?
O42 N14 O41 Dy4 -176.5(7) . . . . ?
O43 N15 O44 Dy5 10.2(8) . . . . ?
O44 N15 O43 Dy5 -9.8(8) . . . . ?
O45 N15 O43 Dy5 163.5(8) . . . . ?
O45 N15 O44 Dy5 -163.2(8) . . . . ?
O46 N16 O47 Dy6 1.8(9) . . . . ?
O47 N16 O46 Dy6 -1.7(9) . . . . ?
O48 N16 O46 Dy6 175.6(8) . . . . ?
O48 N16 O47 Dy6 -175.6(8) . . . . ?
